data_7226974
loop_
_publ_author_name
'Vishnoi, Pratap'
'Kaleeswaran, D.'
'Kalita, Alok Ch.'
'Murugavel, Ramaswamy'

_publ_section_title
;
 Dependence of the SBU length on the size of metal ions in alkaline earth
 MOFs derived from a flexible C3-symmetric tricarboxylic acid
;
_journal_issue 47
_journal_name_full CrystEngComm
_journal_page_first 9130
_journal_paper_doi 10.1039/C6CE01821A
_journal_volume 18
_journal_year 2016
_chemical_formula_moiety 'C92 H114 N6 O28 Sr4'
_chemical_formula_sum 'C92 H114 N6 O28 Sr4'
_chemical_formula_weight 2102.37
_chemical_name_systematic
;
 ?
;
_space_group_IT_number 2
_symmetry_cell_setting triclinic
_symmetry_space_group_name_Hall '-P 1'
_symmetry_space_group_name_H-M 'P -1'
_atom_sites_solution_hydrogens geom
_atom_sites_solution_primary direct
_atom_sites_solution_secondary difmap
_audit_creation_method SHELXL-97
_audit_update_record
;
2016-10-03 deposited with the CCDC.
2016-10-31 downloaded from the CCDC.
;
_cell_angle_alpha 59.930(17)
_cell_angle_beta 71.32(2)
_cell_angle_gamma 83.87(2)
_cell_formula_units_Z 2
_cell_length_a 16.331(6)
_cell_length_b 19.681(5)
_cell_length_c 21.132(4)
_cell_measurement_reflns_used 8618
_cell_measurement_temperature 150(2)
_cell_measurement_theta_max 29.0
_cell_measurement_theta_min 2.3
_cell_volume 5556(3)
_computing_cell_refinement 'CrystalClear-SM Expert 2.0 r4'
_computing_data_collection 'CrystalClear-SM Expert 2.0 r4 (Rigaku, 2009)'
_computing_data_reduction 'CrystalClear-SM Expert 2.0 r4'
_computing_molecular_graphics 'CrystalStructure 4.0 (Rigaku, 2010)'
_computing_publication_material 'CrystalStructure 4.0'
_computing_structure_refinement 'SHELXL97 (Sheldrick, 2008)'
_computing_structure_solution 'SHELXS86 (Sheldrick, 1985)'
_diffrn_ambient_temperature 150(2)
_diffrn_detector_area_resol_mean 28.5714
_diffrn_measured_fraction_theta_full 0.991
_diffrn_measured_fraction_theta_max 0.991
_diffrn_measurement_device_type 'Rigaku Saturn724+'
_diffrn_measurement_method \w
_diffrn_radiation_monochromator graphite
_diffrn_radiation_source 'fine-focus sealed tube'
_diffrn_radiation_type MoK\a
_diffrn_radiation_wavelength 0.71075
_diffrn_reflns_av_R_equivalents 0.0849
_diffrn_reflns_av_sigmaI/netI 0.1432
_diffrn_reflns_limit_h_max 19
_diffrn_reflns_limit_h_min -19
_diffrn_reflns_limit_k_max 23
_diffrn_reflns_limit_k_min -22
_diffrn_reflns_limit_l_max 25
_diffrn_reflns_limit_l_min -18
_diffrn_reflns_number 42000
_diffrn_reflns_theta_full 25.00
_diffrn_reflns_theta_max 25.00
_diffrn_reflns_theta_min 2.34
_exptl_absorpt_coefficient_mu 1.978
_exptl_absorpt_correction_T_max 0.6931
_exptl_absorpt_correction_T_min 0.6931
_exptl_absorpt_correction_type multi-scan
_exptl_absorpt_process_details 'NUMABS (Rigaku, 1999)'
_exptl_crystal_colour colorless
_exptl_crystal_density_diffrn 1.257
_exptl_crystal_density_method 'not measured'
_exptl_crystal_description block
_exptl_crystal_F_000 2168
_exptl_crystal_size_max 0.20
_exptl_crystal_size_mid 0.20
_exptl_crystal_size_min 0.20
_refine_diff_density_max 1.889
_refine_diff_density_min -0.581
_refine_diff_density_rms 0.107
_refine_ls_extinction_method none
_refine_ls_goodness_of_fit_ref 1.042
_refine_ls_hydrogen_treatment mixed
_refine_ls_matrix_type full
_refine_ls_number_parameters 1175
_refine_ls_number_reflns 19412
_refine_ls_number_restraints 45
_refine_ls_restrained_S_all 1.043
_refine_ls_R_factor_all 0.1618
_refine_ls_R_factor_gt 0.1064
_refine_ls_shift/su_max 0.032
_refine_ls_shift/su_mean 0.001
_refine_ls_structure_factor_coef Fsqd
_refine_ls_weighting_details 'calc w=1/[\s^2^(Fo^2^)+(0.0890P)^2^+22.4524P] where P=(Fo^2^+2Fc^2^)/3'
_refine_ls_weighting_scheme calc
_refine_ls_wR_factor_gt 0.2324
_refine_ls_wR_factor_ref 0.2687
_reflns_number_gt 11580
_reflns_number_total 19412
_reflns_threshold_expression >2sigma(I)
_cod_data_source_file c6ce01821a2.cif
_cod_data_source_block Sr-TCMTB
_cod_depositor_comments
;
The following automatic conversions were performed:

'_exptl_absorpt_correction_type' value 'Multi-scan' changed to
'multi-scan' according to
/usr/data/users/saulius/crontab/automatic-downloads/rss-feeds/RSC/lib/dictionaries/cif_core.dic
dictionary named 'cif_core.dic' version 2.4.2 from 2011-04-26.

Automatic conversion script
Id: cif_fix_values 4268 2015-11-12 08:31:59Z antanas 

 Adding full bibliography for 7226972--7226975.cif.
;
_cod_original_sg_symbol_Hall '-p 1'
_cod_original_sg_symbol_H-M 'p -1'
_cod_database_code 7226974

loop_
_symmetry_equiv_pos_as_xyz
'x, y, z'
'-x, -y, -z'

loop_
_atom_site_label
_atom_site_type_symbol
_atom_site_fract_x
_atom_site_fract_y
_atom_site_fract_z
_atom_site_U_iso_or_equiv
_atom_site_adp_type
_atom_site_occupancy
_atom_site_symmetry_multiplicity
_atom_site_calc_flag
_atom_site_refinement_flags
Sr1 Sr 0.29483(6) 1.29570(5) -0.60352(5) 0.0444(3) Uani 1 1 d .
Sr2 Sr 0.11360(6) 0.43150(5) 0.32725(5) 0.0395(2) Uani 1 1 d .
Sr3 Sr -0.07061(6) 0.30582(5) 0.35215(5) 0.0426(2) Uani 1 1 d .
Sr4 Sr -0.30252(7) 0.36165(6) 0.34482(6) 0.0555(3) Uani 1 1 d .
O1 O 0.4108(4) 1.1277(4) -0.1794(3) 0.0514(17) Uani 1 1 d .
O2 O 0.4109(5) 1.2596(5) -0.5252(4) 0.067(2) Uani 1 1 d .
O3 O 0.2764(5) 1.2767(5) -0.4711(4) 0.067(2) Uani 1 1 d .
O4 O 0.3426(4) 0.8076(3) 0.1665(3) 0.0459(16) Uani 1 1 d .
O5 O 0.2469(4) 0.4403(3) 0.3584(4) 0.0438(16) Uani 1 1 d .
O6 O 0.3891(5) 0.4355(4) 0.3119(5) 0.063(2) Uani 1 1 d .
O7 O 0.2759(4) 1.1255(4) 0.1304(4) 0.0549(18) Uani 1 1 d .
O8 O 0.0933(4) 1.3279(4) 0.2907(4) 0.0450(16) Uani 1 1 d .
O9 O 0.2302(5) 1.3407(4) 0.2868(3) 0.0494(17) Uani 1 1 d .
O10 O -0.1435(4) 0.8073(3) 0.1245(4) 0.0474(17) Uani 1 1 d .
O11 O -0.0230(4) 0.4557(3) 0.2905(4) 0.0446(16) Uani 1 1 d .
O12 O -0.1634(4) 0.4328(4) 0.3178(4) 0.0525(18) Uani 1 1 d .
O13 O -0.1124(5) 1.1689(4) 0.0458(4) 0.0583(19) Uani 1 1 d .
O14 O -0.1855(5) 1.2929(5) 0.2874(4) 0.067(2) Uani 1 1 d .
O15 O -0.0497(6) 1.3412(4) 0.2130(4) 0.067(2) Uani 1 1 d .
O16 O -0.0707(4) 1.0697(4) -0.2012(4) 0.0584(19) Uani 1 1 d .
O17 O 0.1274(4) 1.2967(4) -0.5527(4) 0.0462(16) Uani 1 1 d .
O18 O -0.0077(5) 1.3156(4) -0.5575(3) 0.0485(17) Uani 1 1 d .
O19 O 0.2681(7) 1.1486(7) -0.5355(7) 0.134(4) Uani 1 1 d DU
O20 O 0.1763(5) 0.5333(5) 0.1899(4) 0.070(2) Uani 1 1 d .
O21 O 0.0443(5) 0.5131(4) 0.3878(4) 0.064(2) Uani 1 1 d U
O22 O -0.0436(7) 0.1657(5) 0.3921(6) 0.096(3) Uani 1 1 d .
O23 O -0.2811(6) 0.4678(6) 0.2087(5) 0.096(3) Uani 1 1 d .
O24 O -0.3493(6) 0.4381(6) 0.4167(5) 0.090(3) Uani 1 1 d U
O25 O 0.4254(7) 1.2679(6) -0.6907(6) 0.112(3) Uani 1 1 d .
O26 O -0.2194(5) 0.2645(4) 0.4518(4) 0.062(2) Uani 1 1 d .
O27 O -0.3514(8) 0.2280(6) 0.4746(6) 0.115(3) Uani 1 1 d U
O28 O -0.4649(5) 0.3773(7) 0.3628(6) 0.105(4) Uani 1 1 d .
N1 N 0.2807(19) 1.0195(16) -0.4328(16) 0.257(11) Uani 1 1 d DU
N2 N 0.1934(9) 0.5547(8) 0.0728(7) 0.101(4) Uani 1 1 d .
N3 N -0.0491(9) 0.5970(8) 0.3931(7) 0.096(3) Uani 1 1 d U
N4 N 0.0175(12) 0.0709(7) 0.3675(8) 0.135(6) Uani 1 1 d .
N5 N -0.2187(11) 0.5642(9) 0.0962(8) 0.122(5) Uani 1 1 d U
N6 N -0.3781(8) 0.5066(8) 0.4770(8) 0.102(4) Uani 1 1 d .
C1 C 0.3657(5) 1.0521(5) -0.0397(5) 0.038(2) Uani 1 1 d .
C2 C 0.3882(6) 0.9731(5) -0.0049(5) 0.038(2) Uani 1 1 d .
C3 C 0.3984(6) 0.9394(5) 0.0678(5) 0.039(2) Uani 1 1 d .
C4 C 0.3882(6) 0.9808(5) 0.1066(5) 0.041(2) Uani 1 1 d .
C5 C 0.3717(6) 1.0624(5) 0.0693(5) 0.041(2) Uani 1 1 d .
C6 C 0.3625(6) 1.0980(5) -0.0044(5) 0.038(2) Uani 1 1 d .
C7 C 0.3986(7) 0.9263(6) -0.0476(6) 0.052(3) Uani 1 1 d .
H7A H 0.4145 0.8729 -0.0165 0.078 Uiso 1 1 calc R
H7B H 0.4442 0.9527 -0.0972 0.078 Uiso 1 1 calc R
H7C H 0.3438 0.9235 -0.0561 0.078 Uiso 1 1 calc R
C8 C 0.3890(7) 0.9409(6) 0.1903(5) 0.052(3) Uani 1 1 d .
H8A H 0.3810 0.9801 0.2071 0.079 Uiso 1 1 calc R
H8B H 0.4446 0.9176 0.1937 0.079 Uiso 1 1 calc R
H8C H 0.3419 0.8996 0.2235 0.079 Uiso 1 1 calc R
C9 C 0.3473(7) 1.1846(6) -0.0450(6) 0.063(3) Uani 1 1 d .
H9A H 0.3475 1.2071 -0.0129 0.095 Uiso 1 1 calc R
H9B H 0.2912 1.1913 -0.0544 0.095 Uiso 1 1 calc R
H9C H 0.3934 1.2116 -0.0943 0.095 Uiso 1 1 calc R
C10 C 0.3358(6) 1.0888(6) -0.1104(5) 0.049(2) Uani 1 1 d .
H10A H 0.3079 1.0476 -0.1119 0.059 Uiso 1 1 calc R
H10B H 0.2928 1.1277 -0.1083 0.059 Uiso 1 1 calc R
C11 C 0.3934(6) 1.1614(6) -0.2487(5) 0.046(2) Uani 1 1 d .
C12 C 0.4645(7) 1.1861(6) -0.3149(6) 0.061(3) Uani 1 1 d .
H12 H 0.5215 1.1813 -0.3113 0.073 Uiso 1 1 calc R
C13 C 0.4521(8) 1.2178(6) -0.3865(6) 0.061(3) Uani 1 1 d .
H13 H 0.5007 1.2335 -0.4315 0.074 Uiso 1 1 calc R
C14 C 0.3686(7) 1.2262(6) -0.3922(6) 0.050(3) Uani 1 1 d .
C15 C 0.2980(7) 1.2014(6) -0.3263(5) 0.050(3) Uani 1 1 d .
H15 H 0.2408 1.2054 -0.3297 0.059 Uiso 1 1 calc R
C16 C 0.3110(6) 1.1707(6) -0.2553(6) 0.053(3) Uani 1 1 d .
H16 H 0.2624 1.1558 -0.2105 0.064 Uiso 1 1 calc R
C17 C 0.3523(7) 1.2569(6) -0.4679(6) 0.055(3) Uani 1 1 d .
C18 C 0.4228(7) 0.8536(5) 0.1062(6) 0.051(3) Uani 1 1 d .
H18A H 0.4437 0.8353 0.0682 0.062 Uiso 1 1 calc R
H18B H 0.4690 0.8483 0.1291 0.062 Uiso 1 1 calc R
C19 C 0.3466(6) 0.7255(5) 0.2032(5) 0.045(2) Uani 1 1 d .
C20 C 0.2668(6) 0.6859(6) 0.2581(5) 0.048(2) Uani 1 1 d .
H20 H 0.2188 0.7147 0.2684 0.058 Uiso 1 1 calc R
C21 C 0.2597(6) 0.6031(5) 0.2973(5) 0.042(2) Uani 1 1 d .
H21 H 0.2064 0.5752 0.3340 0.050 Uiso 1 1 calc R
C22 C 0.4080(7) 0.6032(5) 0.2283(6) 0.054(3) Uani 1 1 d .
H22 H 0.4559 0.5749 0.2167 0.064 Uiso 1 1 calc R
C23 C 0.3328(6) 0.5623(5) 0.2815(6) 0.047(2) Uani 1 1 d .
C24 C 0.4177(7) 0.6845(6) 0.1901(7) 0.065(3) Uani 1 1 d .
H24 H 0.4722 0.7114 0.1557 0.078 Uiso 1 1 calc R
C25 C 0.3240(7) 0.4739(6) 0.3204(5) 0.049(3) Uani 1 1 d .
C26 C 0.3657(6) 1.1099(6) 0.1080(6) 0.053(3) Uani 1 1 d .
H26A H 0.3859 1.0802 0.1537 0.063 Uiso 1 1 calc R
H26B H 0.4019 1.1599 0.0722 0.063 Uiso 1 1 calc R
C27 C 0.2540(7) 1.1710(6) 0.1649(5) 0.050(3) Uani 1 1 d .
C28 C 0.1682(6) 1.1973(6) 0.1758(5) 0.046(2) Uani 1 1 d .
H28 H 0.1282 1.1835 0.1592 0.055 Uiso 1 1 calc R
C29 C 0.1443(7) 1.2420(6) 0.2103(6) 0.052(3) Uani 1 1 d .
H29 H 0.0870 1.2590 0.2180 0.062 Uiso 1 1 calc R
C30 C 0.2016(7) 1.2637(5) 0.2346(5) 0.043(2) Uani 1 1 d .
C31 C 0.2847(6) 1.2387(6) 0.2239(6) 0.052(3) Uani 1 1 d .
H31 H 0.3231 1.2522 0.2421 0.062 Uiso 1 1 calc R
C32 C 0.3146(8) 1.1937(6) 0.1865(6) 0.061(3) Uani 1 1 d .
H32 H 0.3729 1.1796 0.1765 0.073 Uiso 1 1 calc R
C33 C 0.1731(8) 1.3129(6) 0.2736(5) 0.050(3) Uani 1 1 d .
C34 C -0.1042(6) 0.9430(5) 0.0364(5) 0.037(2) Uani 1 1 d .
C35 C -0.1252(6) 0.9952(5) 0.0670(5) 0.044(2) Uani 1 1 d .
C36 C -0.1559(6) 1.0670(5) 0.0277(5) 0.041(2) Uani 1 1 d .
C37 C -0.1601(6) 1.0945(5) -0.0460(5) 0.042(2) Uani 1 1 d .
C38 C -0.1497(6) 1.0415(5) -0.0738(5) 0.042(2) Uani 1 1 d .
C39 C -0.1227(5) 0.9653(5) -0.0331(5) 0.035(2) Uani 1 1 d .
C40 C -0.1106(7) 0.9689(6) 0.1447(5) 0.052(3) Uani 1 1 d .
H40A H -0.0886 0.9162 0.1640 0.077 Uiso 1 1 calc R
H40B H -0.1655 0.9678 0.1820 0.077 Uiso 1 1 calc R
H40C H -0.0684 1.0061 0.1374 0.077 Uiso 1 1 calc R
C41 C -0.1789(7) 1.1802(5) -0.0962(6) 0.052(3) Uani 1 1 d .
H41A H -0.1790 1.1881 -0.1458 0.078 Uiso 1 1 calc R
H41B H -0.1340 1.2159 -0.1048 0.078 Uiso 1 1 calc R
H41C H -0.2356 1.1913 -0.0700 0.078 Uiso 1 1 calc R
C42 C -0.1114(8) 0.9084(5) -0.0633(6) 0.058(3) Uani 1 1 d .
H42A H -0.0925 0.8587 -0.0280 0.086 Uiso 1 1 calc R
H42B H -0.0677 0.9310 -0.1142 0.086 Uiso 1 1 calc R
H42C H -0.1666 0.8986 -0.0673 0.086 Uiso 1 1 calc R
C43 C -0.0693(6) 0.8644(5) 0.0765(5) 0.048(2) Uani 1 1 d .
H43A H -0.0298 0.8508 0.0384 0.058 Uiso 1 1 calc R
H43B H -0.0368 0.8652 0.1085 0.058 Uiso 1 1 calc R
C44 C -0.1257(7) 0.7287(5) 0.1617(5) 0.047(2) Uani 1 1 d .
C45 C -0.1997(7) 0.6755(5) 0.2107(6) 0.060(3) Uani 1 1 d .
H45 H -0.2561 0.6943 0.2173 0.072 Uiso 1 1 calc R
C46 C -0.1883(6) 0.5968(6) 0.2483(6) 0.053(3) Uani 1 1 d .
H46 H -0.2380 0.5609 0.2787 0.064 Uiso 1 1 calc R
C47 C -0.1061(6) 0.5671(5) 0.2435(5) 0.040(2) Uani 1 1 d .
C48 C -0.0347(6) 0.6180(6) 0.1969(6) 0.048(2) Uani 1 1 d .
H48 H 0.0214 0.5984 0.1920 0.058 Uiso 1 1 calc R
C49 C -0.0441(6) 0.7004(6) 0.1556(6) 0.052(3) Uani 1 1 d .
H49 H 0.0057 0.7358 0.1238 0.062 Uiso 1 1 calc R
C50 C -0.0963(7) 0.4805(5) 0.2878(5) 0.046(2) Uani 1 1 d .
C51 C -0.1875(6) 1.1190(6) 0.0639(5) 0.047(2) Uani 1 1 d .
H51A H -0.2325 1.1524 0.0430 0.056 Uiso 1 1 calc R
H51B H -0.2131 1.0860 0.1203 0.056 Uiso 1 1 calc R
C52 C -0.1211(7) 1.2052(6) 0.0900(5) 0.053(3) Uani 1 1 d .
C53 C -0.1961(8) 1.1970(6) 0.1487(6) 0.065(3) Uani 1 1 d .
H53 H -0.2465 1.1682 0.1595 0.077 Uiso 1 1 calc R
C54 C -0.1948(7) 1.2328(6) 0.1915(6) 0.059(3) Uani 1 1 d .
H54 H -0.2456 1.2285 0.2314 0.070 Uiso 1 1 calc R
C56 C -0.0481(7) 1.2830(6) 0.1157(6) 0.057(3) Uani 1 1 d .
H56 H 0.0016 1.3137 0.1035 0.068 Uiso 1 1 calc R
C55 C -0.1221(7) 1.2737(6) 0.1772(5) 0.054(3) Uani 1 1 d .
C58 C -0.1215(9) 1.3047(6) 0.2306(7) 0.061(3) Uani 1 1 d .
C57 C -0.0473(7) 1.2475(6) 0.0725(6) 0.055(3) Uani 1 1 d .
H57 H 0.0030 1.2523 0.0320 0.066 Uiso 1 1 calc R
C59 C -0.1572(6) 1.0666(6) -0.1525(5) 0.045(2) Uani 1 1 d .
H59A H -0.1956 1.0282 -0.1486 0.054 Uiso 1 1 calc R
H59B H -0.1813 1.1189 -0.1736 0.054 Uiso 1 1 calc R
C60 C -0.0496(7) 1.1190(6) -0.2798(5) 0.047(2) Uani 1 1 d .
C61 C 0.0405(7) 1.1291(6) -0.3181(5) 0.053(3) Uani 1 1 d .
H61 H 0.0798 1.1015 -0.2902 0.064 Uiso 1 1 calc R
C62 C 0.0708(7) 1.1791(6) -0.3965(5) 0.051(3) Uani 1 1 d .
H62 H 0.1313 1.1860 -0.4226 0.061 Uiso 1 1 calc R
C63 C 0.0119(6) 1.2204(5) -0.4382(5) 0.039(2) Uani 1 1 d .
C64 C -0.0756(6) 1.2061(5) -0.3987(5) 0.040(2) Uani 1 1 d .
H64 H -0.1149 1.2322 -0.4271 0.048 Uiso 1 1 calc R
C65 C -0.1100(7) 1.1551(6) -0.3193(5) 0.051(3) Uani 1 1 d .
H65 H -0.1707 1.1457 -0.2939 0.061 Uiso 1 1 calc R
C66 C 0.0454(7) 1.2811(5) -0.5212(5) 0.042(2) Uani 1 1 d .
C67 C 0.315(3) 1.053(2) -0.5740(19) 0.42(3) Uani 1 1 d D
H67A H 0.3276 0.9978 -0.5521 0.627 Uiso 1 1 calc R
H67B H 0.3684 1.0861 -0.6111 0.627 Uiso 1 1 calc R
H67C H 0.2716 1.0634 -0.6000 0.627 Uiso 1 1 calc R
C68 C 0.2801(14) 1.0742(9) -0.5087(12) 0.138(6) Uani 1 1 d DU
C69 C 0.2662(19) 1.0457(14) -0.3744(16) 0.257(15) Uani 1 1 d DU
H69A H 0.2644 0.9999 -0.3244 0.386 Uiso 1 1 calc R
H69B H 0.2112 1.0709 -0.3699 0.386 Uiso 1 1 calc R
H69C H 0.3137 1.0833 -0.3909 0.386 Uiso 1 1 calc R
C70 C 0.315(3) 0.938(2) -0.412(3) 0.59(6) Uani 1 1 d D
H70A H 0.3081 0.9079 -0.3568 0.892 Uiso 1 1 calc R
H70B H 0.3766 0.9433 -0.4412 0.892 Uiso 1 1 calc R
H70C H 0.2825 0.9096 -0.4246 0.892 Uiso 1 1 calc R
C71 C -0.1095(8) 0.4631(7) 0.4758(7) 0.074(4) Uani 1 1 d .
H71A H -0.0844 0.4120 0.4895 0.111 Uiso 1 1 calc R
H71B H -0.1549 0.4673 0.4532 0.111 Uiso 1 1 calc R
H71C H -0.1345 0.4678 0.5221 0.111 Uiso 1 1 calc R
C72 C -0.0344(11) 0.5330(9) 0.4140(8) 0.088(4) Uani 1 1 d U
C73 C 0.0154(8) 0.6634(6) 0.3323(7) 0.067(3) Uani 1 1 d .
H73A H -0.0116 0.7134 0.3215 0.101 Uiso 1 1 calc R
H73B H 0.0354 0.6595 0.2853 0.101 Uiso 1 1 calc R
H73C H 0.0647 0.6612 0.3500 0.101 Uiso 1 1 calc R
C74 C -0.1422(9) 0.6179(9) 0.4273(9) 0.105(5) Uani 1 1 d U
H74A H -0.1450 0.6752 0.4024 0.157 Uiso 1 1 calc R
H74B H -0.1548 0.5962 0.4828 0.157 Uiso 1 1 calc R
H74C H -0.1850 0.5953 0.4182 0.157 Uiso 1 1 calc R
C75 C 0.2787(10) 0.6386(8) 0.0853(8) 0.108(6) Uani 1 1 d .
H75A H 0.2988 0.6630 0.0292 0.162 Uiso 1 1 calc R
H75B H 0.3278 0.6178 0.1052 0.162 Uiso 1 1 calc R
H75C H 0.2528 0.6779 0.0999 0.162 Uiso 1 1 calc R
C76 C 0.2090(9) 0.5694(8) 0.1203(7) 0.076(4) Uani 1 1 d .
C77 C 0.2381(13) 0.5961(10) -0.0134(7) 0.134(7) Uani 1 1 d .
H77A H 0.2141 0.5738 -0.0366 0.201 Uiso 1 1 calc R
H77B H 0.3004 0.5888 -0.0237 0.201 Uiso 1 1 calc R
H77C H 0.2286 0.6524 -0.0356 0.201 Uiso 1 1 calc R
C78 C 0.1262(10) 0.4891(10) 0.1050(8) 0.112(6) Uani 1 1 d .
H78A H 0.1201 0.4839 0.0629 0.167 Uiso 1 1 calc R
H78B H 0.0705 0.5011 0.1317 0.167 Uiso 1 1 calc R
H78C H 0.1444 0.4396 0.1413 0.167 Uiso 1 1 calc R
C79 C 0.0821(12) 0.1084(8) 0.4331(9) 0.117(6) Uani 1 1 d .
H79A H 0.0716 0.1456 0.4525 0.175 Uiso 1 1 calc R
H79B H 0.1396 0.1211 0.3948 0.175 Uiso 1 1 calc R
H79C H 0.0793 0.0548 0.4758 0.175 Uiso 1 1 calc R
C80 C 0.0118(14) 0.1145(9) 0.3952(9) 0.116(7) Uani 1 1 d .
C81 C 0.0854(13) 0.0123(8) 0.3678(10) 0.142(8) Uani 1 1 d .
H81A H 0.0748 -0.0149 0.3427 0.213 Uiso 1 1 calc R
H81B H 0.0826 -0.0263 0.4210 0.213 Uiso 1 1 calc R
H81C H 0.1430 0.0399 0.3400 0.213 Uiso 1 1 calc R
C82 C -0.0489(14) 0.0803(10) 0.3264(12) 0.158(10) Uani 1 1 d .
H82A H -0.0391 0.0427 0.3076 0.238 Uiso 1 1 calc R
H82B H -0.0424 0.1340 0.2830 0.238 Uiso 1 1 calc R
H82C H -0.1076 0.0702 0.3626 0.238 Uiso 1 1 calc R
C83 C -0.3519(11) 0.5882(11) 0.1524(12) 0.165(10) Uani 1 1 d .
H83A H -0.3989 0.5628 0.2012 0.248 Uiso 1 1 calc R
H83B H -0.3731 0.5984 0.1102 0.248 Uiso 1 1 calc R
H83C H -0.3318 0.6381 0.1441 0.248 Uiso 1 1 calc R
C84 C -0.2770(14) 0.5343(11) 0.1552(10) 0.123(8) Uani 1 1 d .
C85 C -0.1321(12) 0.5182(9) 0.0977(9) 0.114(5) Uani 1 1 d U
H85A H -0.0877 0.5463 0.0476 0.171 Uiso 1 1 calc R
H85B H -0.1441 0.4649 0.1087 0.171 Uiso 1 1 calc R
H85C H -0.1115 0.5149 0.1378 0.171 Uiso 1 1 calc R
C86 C -0.2065(12) 0.6423(9) 0.0250(8) 0.146(8) Uani 1 1 d .
H86A H -0.1497 0.6468 -0.0120 0.219 Uiso 1 1 calc R
H86B H -0.2095 0.6842 0.0377 0.219 Uiso 1 1 calc R
H86C H -0.2521 0.6472 0.0023 0.219 Uiso 1 1 calc R
C87 C -0.3435(11) 0.3755(8) 0.5508(9) 0.104(5) Uani 1 1 d U
H87A H -0.3266 0.3299 0.5436 0.156 Uiso 1 1 calc R
H87B H -0.3970 0.3614 0.5939 0.156 Uiso 1 1 calc R
H87C H -0.2974 0.3918 0.5617 0.156 Uiso 1 1 calc R
C88 C -0.3585(9) 0.4440(9) 0.4768(9) 0.087(4) Uani 1 1 d U
C89 C -0.3935(10) 0.5779(8) 0.4008(9) 0.103(5) Uani 1 1 d .
H89A H -0.4107 0.6231 0.4086 0.154 Uiso 1 1 calc R
H89B H -0.4395 0.5620 0.3894 0.154 Uiso 1 1 calc R
H89C H -0.3399 0.5925 0.3577 0.154 Uiso 1 1 calc R
C90 C -0.3913(11) 0.5263(10) 0.5409(10) 0.124(6) Uani 1 1 d .
H90A H -0.4081 0.5806 0.5235 0.185 Uiso 1 1 calc R
H90B H -0.3373 0.5206 0.5533 0.185 Uiso 1 1 calc R
H90C H -0.4371 0.4903 0.5867 0.185 Uiso 1 1 calc R
C91 C -0.2816(10) 0.2170(8) 0.4947(7) 0.086(4) Uani 1 1 d .
C92 C -0.2815(11) 0.1490(8) 0.5695(10) 0.146(8) Uani 1 1 d .
H92A H -0.3373 0.1185 0.5948 0.219 Uiso 1 1 calc R
H92B H -0.2722 0.1676 0.6020 0.219 Uiso 1 1 calc R
H92C H -0.2349 0.1157 0.5615 0.219 Uiso 1 1 calc R
H25A H 0.4617 1.3010 -0.7340 0.080 Uiso 1 1 d .
H25B H 0.4458 1.2216 -0.6835 0.080 Uiso 1 1 d .
H28A H -0.503(9) 0.393(7) 0.337(7) 0.09(4) Uiso 1 1 d .

loop_
_atom_site_aniso_label
_atom_site_aniso_U_11
_atom_site_aniso_U_22
_atom_site_aniso_U_33
_atom_site_aniso_U_23
_atom_site_aniso_U_13
_atom_site_aniso_U_12
Sr1 0.0477(6) 0.0454(5) 0.0434(5) -0.0210(4) -0.0219(4) 0.0096(4)
Sr2 0.0391(5) 0.0402(5) 0.0386(5) -0.0179(4) -0.0153(4) 0.0061(4)
Sr3 0.0418(6) 0.0442(5) 0.0422(5) -0.0201(4) -0.0165(4) 0.0052(4)
Sr4 0.0375(6) 0.0650(7) 0.0540(6) -0.0239(5) -0.0111(5) 0.0019(5)
O1 0.028(4) 0.080(5) 0.039(4) -0.025(3) -0.010(3) 0.005(3)
O2 0.042(5) 0.104(6) 0.044(4) -0.029(4) -0.015(4) 0.015(4)
O3 0.067(6) 0.094(6) 0.047(4) -0.038(4) -0.027(4) 0.024(5)
O4 0.030(4) 0.038(3) 0.048(4) -0.008(3) -0.006(3) 0.000(3)
O5 0.039(4) 0.046(4) 0.052(4) -0.026(3) -0.018(3) 0.005(3)
O6 0.047(5) 0.043(4) 0.097(6) -0.031(4) -0.032(4) 0.020(3)
O7 0.036(4) 0.081(5) 0.080(5) -0.064(4) -0.020(4) 0.018(4)
O8 0.036(4) 0.061(4) 0.052(4) -0.037(3) -0.016(3) 0.011(3)
O9 0.057(5) 0.057(4) 0.045(4) -0.031(3) -0.022(3) 0.014(3)
O10 0.027(4) 0.034(3) 0.056(4) -0.010(3) -0.005(3) 0.005(3)
O11 0.033(4) 0.048(4) 0.052(4) -0.021(3) -0.022(3) 0.012(3)
O12 0.039(4) 0.041(4) 0.076(5) -0.026(4) -0.025(4) 0.012(3)
O13 0.048(5) 0.081(5) 0.061(4) -0.044(4) -0.018(4) -0.005(4)
O14 0.069(6) 0.083(5) 0.044(4) -0.036(4) -0.001(4) -0.008(4)
O15 0.085(6) 0.073(5) 0.054(4) -0.032(4) -0.030(4) -0.002(5)
O16 0.039(4) 0.080(5) 0.038(4) -0.017(4) -0.015(3) 0.014(4)
O17 0.040(4) 0.048(4) 0.045(4) -0.017(3) -0.016(3) 0.003(3)
O18 0.060(5) 0.053(4) 0.036(3) -0.021(3) -0.020(3) 0.005(3)
O19 0.085(8) 0.125(6) 0.178(11) -0.058(8) -0.045(8) -0.020(6)
O20 0.061(5) 0.082(5) 0.038(4) -0.006(4) -0.018(4) -0.004(4)
O21 0.052(5) 0.073(5) 0.081(5) -0.054(4) -0.010(4) 0.003(4)
O22 0.107(8) 0.042(5) 0.124(8) -0.046(5) -0.012(6) 0.013(5)
O23 0.093(8) 0.088(6) 0.073(6) -0.002(5) -0.041(6) -0.009(6)
O24 0.070(6) 0.128(8) 0.097(6) -0.074(6) -0.021(5) 0.002(6)
O25 0.100(8) 0.132(8) 0.108(8) -0.075(7) -0.009(6) 0.005(7)
O26 0.054(5) 0.058(4) 0.059(5) -0.023(4) -0.008(4) -0.008(4)
O27 0.106(5) 0.109(5) 0.116(5) -0.046(4) -0.032(4) 0.000(4)
O28 0.028(5) 0.170(10) 0.096(7) -0.047(7) -0.024(5) -0.004(6)
N1 0.257(11) 0.257(11) 0.257(11) -0.127(5) -0.080(4) 0.0170(12)
N2 0.105(11) 0.121(10) 0.073(8) -0.038(7) -0.034(7) -0.003(8)
N3 0.096(5) 0.102(5) 0.099(5) -0.052(4) -0.037(4) 0.012(4)
N4 0.179(17) 0.065(8) 0.120(12) -0.045(8) 0.003(11) 0.000(9)
N5 0.142(13) 0.108(11) 0.086(9) -0.039(9) -0.014(10) 0.002(9)
N6 0.060(8) 0.106(10) 0.145(12) -0.073(10) -0.018(8) 0.004(7)
C1 0.017(4) 0.042(5) 0.047(5) -0.014(4) -0.016(4) 0.001(4)
C2 0.035(5) 0.052(6) 0.038(5) -0.031(5) -0.010(4) 0.004(4)
C3 0.023(5) 0.049(5) 0.045(5) -0.022(5) -0.011(4) 0.000(4)
C4 0.026(5) 0.046(5) 0.041(5) -0.022(5) 0.001(4) 0.003(4)
C5 0.026(5) 0.047(5) 0.050(5) -0.026(5) -0.008(4) 0.002(4)
C6 0.025(5) 0.038(5) 0.048(5) -0.021(4) -0.011(4) 0.011(4)
C7 0.038(6) 0.067(7) 0.051(6) -0.030(5) -0.012(5) -0.001(5)
C8 0.067(8) 0.061(6) 0.039(5) -0.023(5) -0.033(5) 0.012(5)
C9 0.042(7) 0.063(7) 0.070(7) -0.028(6) -0.011(6) 0.011(5)
C10 0.032(6) 0.060(6) 0.046(6) -0.019(5) -0.014(5) 0.007(5)
C11 0.036(6) 0.064(6) 0.026(4) -0.016(5) -0.011(4) 0.008(5)
C12 0.035(6) 0.087(8) 0.047(6) -0.019(6) -0.019(5) 0.002(6)
C13 0.054(7) 0.077(8) 0.036(5) -0.019(5) -0.010(5) 0.009(6)
C14 0.039(6) 0.058(6) 0.053(6) -0.021(5) -0.026(5) 0.009(5)
C15 0.049(7) 0.062(6) 0.041(5) -0.021(5) -0.026(5) 0.005(5)
C16 0.025(5) 0.073(7) 0.045(6) -0.017(5) -0.013(5) 0.004(5)
C17 0.037(6) 0.068(7) 0.048(6) -0.020(5) -0.011(5) 0.004(5)
C18 0.045(6) 0.044(6) 0.056(6) -0.018(5) -0.018(5) 0.005(5)
C19 0.039(6) 0.039(5) 0.045(5) -0.009(5) -0.019(5) 0.008(4)
C20 0.038(6) 0.064(7) 0.055(6) -0.037(5) -0.017(5) 0.003(5)
C21 0.045(6) 0.039(5) 0.044(5) -0.021(4) -0.015(5) 0.006(4)
C22 0.034(6) 0.037(5) 0.076(7) -0.020(5) -0.016(5) 0.008(4)
C23 0.035(6) 0.035(5) 0.064(6) -0.022(5) -0.017(5) 0.014(4)
C24 0.027(6) 0.053(7) 0.084(8) -0.014(6) -0.013(6) 0.002(5)
C25 0.058(7) 0.050(6) 0.041(5) -0.020(5) -0.024(5) 0.006(5)
C26 0.037(6) 0.060(6) 0.063(7) -0.034(6) -0.012(5) 0.007(5)
C27 0.062(7) 0.049(6) 0.049(6) -0.032(5) -0.015(5) 0.005(5)
C28 0.040(6) 0.062(6) 0.054(6) -0.039(5) -0.026(5) 0.020(5)
C29 0.045(6) 0.069(7) 0.055(6) -0.035(6) -0.026(5) 0.010(5)
C30 0.056(7) 0.042(5) 0.037(5) -0.020(4) -0.025(5) 0.018(5)
C31 0.030(5) 0.074(7) 0.066(7) -0.047(6) -0.017(5) 0.019(5)
C32 0.056(7) 0.074(7) 0.073(7) -0.057(7) -0.016(6) 0.017(6)
C33 0.066(8) 0.048(6) 0.031(5) -0.015(5) -0.020(5) 0.008(5)
C34 0.032(5) 0.042(5) 0.024(4) -0.011(4) 0.000(4) -0.003(4)
C35 0.038(6) 0.050(6) 0.026(4) -0.006(4) -0.004(4) -0.015(5)
C36 0.044(6) 0.047(5) 0.045(5) -0.027(5) -0.021(5) 0.007(4)
C37 0.030(5) 0.036(5) 0.052(6) -0.016(5) -0.013(4) -0.001(4)
C38 0.024(5) 0.047(5) 0.044(5) -0.011(5) -0.016(4) -0.002(4)
C39 0.019(4) 0.047(5) 0.036(5) -0.018(4) -0.008(4) 0.000(4)
C40 0.058(7) 0.047(6) 0.052(6) -0.022(5) -0.025(5) 0.008(5)
C41 0.041(6) 0.047(6) 0.052(6) -0.011(5) -0.020(5) 0.002(5)
C42 0.080(9) 0.041(6) 0.053(6) -0.020(5) -0.023(6) -0.010(5)
C43 0.034(6) 0.055(6) 0.037(5) -0.010(5) -0.010(4) 0.004(5)
C44 0.044(6) 0.039(5) 0.042(5) -0.011(5) -0.006(5) -0.001(5)
C45 0.049(7) 0.038(6) 0.061(7) -0.014(5) -0.005(6) 0.029(5)
C46 0.022(5) 0.046(6) 0.077(7) -0.030(5) -0.001(5) 0.007(4)
C47 0.034(5) 0.041(5) 0.038(5) -0.015(4) -0.009(4) -0.004(4)
C48 0.033(6) 0.054(6) 0.058(6) -0.028(5) -0.017(5) 0.012(5)
C49 0.027(5) 0.054(6) 0.050(6) -0.010(5) -0.012(5) 0.011(5)
C50 0.061(7) 0.041(5) 0.032(5) -0.011(4) -0.021(5) -0.003(5)
C51 0.029(5) 0.056(6) 0.050(6) -0.023(5) -0.008(4) -0.011(5)
C52 0.061(7) 0.064(7) 0.043(6) -0.039(5) -0.006(5) 0.011(6)
C53 0.066(8) 0.069(7) 0.055(7) -0.032(6) -0.005(6) -0.018(6)
C54 0.039(6) 0.082(8) 0.063(7) -0.050(6) -0.003(5) 0.011(6)
C56 0.050(7) 0.068(7) 0.073(7) -0.047(6) -0.026(6) 0.010(6)
C55 0.044(6) 0.074(7) 0.040(5) -0.033(5) 0.003(5) -0.006(5)
C58 0.082(10) 0.040(6) 0.063(7) -0.017(6) -0.040(7) 0.006(6)
C57 0.040(6) 0.082(8) 0.053(6) -0.042(6) -0.008(5) -0.007(6)
C59 0.046(6) 0.047(6) 0.035(5) -0.018(4) -0.012(5) 0.018(5)
C60 0.042(6) 0.056(6) 0.042(5) -0.024(5) -0.015(5) 0.006(5)
C61 0.048(7) 0.065(7) 0.037(5) -0.018(5) -0.018(5) 0.019(5)
C62 0.044(6) 0.056(6) 0.049(6) -0.021(5) -0.022(5) 0.018(5)
C63 0.029(5) 0.053(6) 0.039(5) -0.024(4) -0.015(4) 0.003(4)
C64 0.042(6) 0.047(5) 0.033(5) -0.018(4) -0.021(4) 0.007(4)
C65 0.051(7) 0.054(6) 0.049(6) -0.019(5) -0.030(5) 0.007(5)
C66 0.068(8) 0.043(5) 0.025(4) -0.020(4) -0.021(5) 0.007(5)
C67 0.69(9) 0.44(5) 0.45(6) -0.39(5) -0.41(6) 0.43(6)
C68 0.138(6) 0.137(6) 0.138(6) -0.068(3) -0.043(2) 0.0097(11)
C69 0.24(3) 0.16(2) 0.31(3) -0.15(3) 0.05(3) -0.02(2)
C70 0.61(10) 0.23(4) 0.55(8) -0.06(5) 0.00(7) 0.29(5)
C71 0.080(10) 0.076(8) 0.076(8) -0.046(7) -0.024(7) 0.015(7)
C72 0.093(6) 0.092(5) 0.090(5) -0.050(4) -0.036(4) 0.014(4)
C73 0.062(8) 0.057(7) 0.076(8) -0.032(6) -0.017(7) 0.011(6)
C74 0.070(9) 0.158(14) 0.150(14) -0.117(13) -0.052(10) 0.036(9)
C75 0.119(14) 0.080(10) 0.082(10) -0.035(8) 0.020(9) -0.023(9)
C76 0.093(11) 0.089(9) 0.060(8) -0.045(8) -0.039(8) 0.038(8)
C77 0.19(2) 0.127(13) 0.046(8) -0.028(9) -0.019(10) 0.015(13)
C78 0.099(13) 0.163(15) 0.062(9) -0.044(10) -0.021(8) -0.029(11)
C79 0.165(19) 0.075(10) 0.117(13) -0.030(9) -0.080(13) 0.005(10)
C80 0.17(2) 0.053(9) 0.093(11) -0.040(9) 0.020(12) -0.045(11)
C81 0.19(2) 0.074(10) 0.140(15) -0.072(11) -0.003(14) 0.039(11)
C82 0.22(2) 0.108(13) 0.18(2) -0.054(13) -0.120(19) -0.035(14)
C83 0.068(12) 0.125(15) 0.19(2) -0.033(14) 0.018(13) 0.029(11)
C84 0.135(18) 0.123(15) 0.080(11) -0.006(11) -0.052(12) -0.054(14)
C85 0.134(15) 0.123(13) 0.088(10) -0.061(10) -0.031(11) 0.028(10)
C86 0.159(18) 0.090(11) 0.066(9) 0.004(8) 0.045(10) -0.001(11)
C87 0.114(14) 0.106(11) 0.109(10) -0.056(9) -0.050(10) 0.008(10)
C88 0.065(9) 0.097(10) 0.101(9) -0.059(8) -0.010(8) 0.004(8)
C89 0.096(12) 0.069(9) 0.111(12) -0.031(9) -0.019(10) 0.013(8)
C90 0.127(16) 0.150(15) 0.143(15) -0.104(13) -0.039(12) -0.023(12)
C91 0.084(11) 0.098(10) 0.057(8) -0.020(7) -0.023(8) -0.024(9)
C92 0.120(15) 0.080(10) 0.135(15) 0.037(10) -0.055(12) -0.038(10)

loop_
_atom_type_symbol
_atom_type_description
_atom_type_scat_dispersion_real
_atom_type_scat_dispersion_imag
_atom_type_scat_source
C C 0.0033 0.0016 'International Tables Vol C Tables 4.2.6.8 and 6.1.1.4'
H H 0.0000 0.0000 'International Tables Vol C Tables 4.2.6.8 and 6.1.1.4'
N N 0.0061 0.0033 'International Tables Vol C Tables 4.2.6.8 and 6.1.1.4'
O O 0.0106 0.0060 'International Tables Vol C Tables 4.2.6.8 and 6.1.1.4'
Sr Sr -1.5307 3.2498 'International Tables Vol C Tables 4.2.6.8 and 6.1.1.4'

loop_
_geom_angle_atom_site_label_1
_geom_angle_atom_site_label_2
_geom_angle_atom_site_label_3
_geom_angle
_geom_angle_site_symmetry_1
_geom_angle_site_symmetry_3
O19 Sr1 O25 82.0(4) . .
O19 Sr1 O3 85.6(4) . .
O25 Sr1 O3 128.0(3) . .
O19 Sr1 O9 101.7(3) . 1_554
O25 Sr1 O9 84.2(3) . 1_554
O3 Sr1 O9 147.8(2) . 1_554
O19 Sr1 O17 85.0(3) . .
O25 Sr1 O17 148.1(3) . .
O3 Sr1 O17 79.5(2) . .
O9 Sr1 O17 70.1(2) 1_554 .
O19 Sr1 O5 153.9(3) . 1_564
O25 Sr1 O5 121.7(3) . 1_564
O3 Sr1 O5 86.8(2) . 1_564
O9 Sr1 O5 72.80(19) 1_554 1_564
O17 Sr1 O5 69.1(2) . 1_564
O19 Sr1 O6 156.9(3) . 1_564
O25 Sr1 O6 78.1(3) . 1_564
O3 Sr1 O6 97.5(3) . 1_564
O9 Sr1 O6 87.8(2) 1_554 1_564
O17 Sr1 O6 118.1(2) . 1_564
O5 Sr1 O6 49.1(2) 1_564 1_564
O19 Sr1 O2 83.4(3) . .
O25 Sr1 O2 79.0(3) . .
O3 Sr1 O2 49.4(2) . .
O9 Sr1 O2 161.6(2) 1_554 .
O17 Sr1 O2 128.2(2) . .
O5 Sr1 O2 110.0(2) 1_564 .
O6 Sr1 O2 81.5(2) 1_564 .
O19 Sr1 C17 82.5(4) . .
O25 Sr1 C17 103.3(3) . .
O3 Sr1 C17 24.7(3) . .
O9 Sr1 C17 171.9(3) 1_554 .
O17 Sr1 C17 103.6(3) . .
O5 Sr1 C17 100.4(3) 1_564 .
O6 Sr1 C17 90.8(3) 1_564 .
O2 Sr1 C17 24.8(2) . .
O19 Sr1 C25 177.6(4) . 1_564
O25 Sr1 C25 100.0(3) . 1_564
O3 Sr1 C25 92.1(3) . 1_564
O9 Sr1 C25 79.8(2) 1_554 1_564
O17 Sr1 C25 93.9(3) . 1_564
O5 Sr1 C25 24.9(2) 1_564 1_564
O6 Sr1 C25 24.2(2) 1_564 1_564
O2 Sr1 C25 95.6(3) . 1_564
C17 Sr1 C25 95.8(3) . 1_564
O19 Sr1 Sr2 119.7(3) . 1_564
O25 Sr1 Sr2 124.4(3) . 1_564
O3 Sr1 Sr2 105.52(18) . 1_564
O9 Sr1 Sr2 43.65(15) 1_554 1_564
O17 Sr1 Sr2 42.52(13) . 1_564
O5 Sr1 Sr2 39.64(13) 1_564 1_564
O6 Sr1 Sr2 81.59(15) 1_564 1_564
O2 Sr1 Sr2 146.97(18) . 1_564
C17 Sr1 Sr2 128.2(2) . 1_564
C25 Sr1 Sr2 60.2(2) 1_564 1_564
O20 Sr2 O21 102.1(3) . .
O20 Sr2 O5 92.3(2) . .
O21 Sr2 O5 87.2(2) . .
O20 Sr2 O11 82.2(2) . .
O21 Sr2 O11 81.7(2) . .
O5 Sr2 O11 166.3(2) . .
O20 Sr2 O8 92.0(2) . 1_545
O21 Sr2 O8 147.6(2) . 1_545
O5 Sr2 O8 121.5(2) . 1_545
O11 Sr2 O8 71.4(2) . 1_545
O20 Sr2 O17 149.2(3) . 1_546
O21 Sr2 O17 102.2(2) . 1_546
O5 Sr2 O17 70.3(2) . 1_546
O11 Sr2 O17 120.0(2) . 1_546
O8 Sr2 O17 77.2(2) 1_545 1_546
O20 Sr2 O9 83.6(2) . 1_545
O21 Sr2 O9 159.3(2) . 1_545
O5 Sr2 O9 72.6(2) . 1_545
O11 Sr2 O9 118.9(2) . 1_545
O8 Sr2 O9 50.1(2) 1_545 1_545
O17 Sr2 O9 67.3(2) 1_546 1_545
O20 Sr2 O18 151.5(2) . 1_546
O21 Sr2 O18 86.3(2) . 1_546
O5 Sr2 O18 115.5(2) . 1_546
O11 Sr2 O18 72.0(2) . 1_546
O8 Sr2 O18 68.68(19) 1_545 1_546
O17 Sr2 O18 49.0(2) 1_546 1_546
O9 Sr2 O18 98.1(2) 1_545 1_546
O20 Sr2 C33 85.8(3) . 1_545
O21 Sr2 C33 170.5(3) . 1_545
O5 Sr2 C33 97.7(3) . 1_545
O11 Sr2 C33 94.4(3) . 1_545
O8 Sr2 C33 24.9(2) 1_545 1_545
O17 Sr2 C33 72.2(2) 1_546 1_545
O9 Sr2 C33 25.3(2) 1_545 1_545
O18 Sr2 C33 84.3(2) 1_546 1_545
O20 Sr2 C66 166.2(3) . 1_546
O21 Sr2 C66 91.3(2) . 1_546
O5 Sr2 C66 91.8(2) . 1_546
O11 Sr2 C66 96.5(2) . 1_546
O8 Sr2 C66 74.6(2) 1_545 1_546
O17 Sr2 C66 25.0(2) 1_546 1_546
O9 Sr2 C66 85.1(2) 1_545 1_546
O18 Sr2 C66 24.5(2) 1_546 1_546
C33 Sr2 C66 80.5(2) 1_545 1_546
O20 Sr2 Sr3 110.73(18) . .
O21 Sr2 Sr3 106.33(17) . .
O5 Sr2 Sr3 149.44(14) . .
O11 Sr2 Sr3 43.29(14) . .
O8 Sr2 Sr3 41.31(15) 1_545 .
O17 Sr2 Sr3 80.03(14) 1_546 .
O9 Sr2 Sr3 89.74(15) 1_545 .
O18 Sr2 Sr3 41.17(13) 1_546 .
C33 Sr2 Sr3 65.6(2) 1_545 .
C66 Sr2 Sr3 61.31(18) 1_546 .
O20 Sr2 Sr1 108.91(19) . 1_546
O21 Sr2 Sr1 119.47(19) . 1_546
O5 Sr2 Sr1 42.16(14) . 1_546
O11 Sr2 Sr1 151.53(14) . 1_546
O8 Sr2 Sr1 81.84(15) 1_545 1_546
O17 Sr2 Sr1 41.53(15) 1_546 1_546
O9 Sr2 Sr1 40.91(13) 1_545 1_546
O18 Sr2 Sr1 89.53(15) 1_546 1_546
C33 Sr2 Sr1 61.5(2) 1_545 1_546
C66 Sr2 Sr1 66.4(2) 1_546 1_546
Sr3 Sr2 Sr1 109.02(4) . 1_546
O22 Sr3 O18 97.1(3) . 1_546
O22 Sr3 O26 89.9(3) . .
O18 Sr3 O26 91.2(2) 1_546 .
O22 Sr3 O8 84.3(3) . 1_545
O18 Sr3 O8 72.3(2) 1_546 1_545
O26 Sr3 O8 161.7(2) . 1_545
O22 Sr3 O15 92.5(3) . 1_545
O18 Sr3 O15 146.5(2) 1_546 1_545
O26 Sr3 O15 120.9(3) . 1_545
O8 Sr3 O15 76.8(2) 1_545 1_545
O22 Sr3 O11 154.2(3) . .
O18 Sr3 O11 72.95(19) 1_546 .
O26 Sr3 O11 113.6(2) . .
O8 Sr3 O11 70.1(2) 1_545 .
O15 Sr3 O11 84.6(2) 1_545 .
O22 Sr3 O12 156.0(3) . .
O18 Sr3 O12 99.0(2) 1_546 .
O26 Sr3 O12 72.1(2) . .
O8 Sr3 O12 117.6(2) 1_545 .
O15 Sr3 O12 83.7(2) 1_545 .
O11 Sr3 O12 49.22(19) . .
O22 Sr3 O14 87.1(3) . 1_545
O18 Sr3 O14 162.3(2) 1_546 1_545
O26 Sr3 O14 71.6(2) . 1_545
O8 Sr3 O14 125.2(2) 1_545 1_545
O15 Sr3 O14 49.7(2) 1_545 1_545
O11 Sr3 O14 109.7(2) . 1_545
O12 Sr3 O14 72.4(2) . 1_545
O22 Sr3 C58 84.3(3) . 1_545
O18 Sr3 C58 172.3(3) 1_546 1_545
O26 Sr3 C58 96.4(3) . 1_545
O8 Sr3 C58 100.3(3) 1_545 1_545
O15 Sr3 C58 25.8(3) 1_545 1_545
O11 Sr3 C58 102.6(2) . 1_545
O12 Sr3 C58 82.1(3) . 1_545
O14 Sr3 C58 24.9(3) 1_545 1_545
O22 Sr3 C50 174.6(3) . .
O18 Sr3 C50 86.6(2) 1_546 .
O26 Sr3 C50 94.0(3) . .
O8 Sr3 C50 93.1(3) 1_545 .
O15 Sr3 C50 82.3(2) 1_545 .
O11 Sr3 C50 24.2(2) . .
O12 Sr3 C50 25.1(2) . .
O14 Sr3 C50 90.6(2) 1_545 .
C58 Sr3 C50 91.5(3) 1_545 .
O22 Sr3 Sr2 116.2(2) . .
O18 Sr3 Sr2 44.90(14) 1_546 .
O26 Sr3 Sr2 128.63(17) . .
O8 Sr3 Sr2 42.30(14) 1_545 .
O15 Sr3 Sr2 102.37(18) 1_545 .
O11 Sr3 Sr2 40.66(14) . .
O12 Sr3 Sr2 87.74(14) . .
O14 Sr3 Sr2 146.22(16) 1_545 .
C58 Sr3 Sr2 127.8(2) 1_545 .
C50 Sr3 Sr2 63.9(2) . .
O22 Sr3 Sr4 114.9(2) . .
O18 Sr3 Sr4 122.60(16) 1_546 .
O26 Sr3 Sr4 45.84(17) . .
O8 Sr3 Sr4 151.29(15) 1_545 .
O15 Sr3 Sr4 80.9(2) 1_545 .
O11 Sr3 Sr4 90.05(14) . .
O12 Sr3 Sr4 41.13(14) . .
O14 Sr3 Sr4 41.51(17) 1_545 .
C58 Sr3 Sr4 63.0(3) 1_545 .
C50 Sr3 Sr4 65.8(2) . .
Sr2 Sr3 Sr4 128.59(4) . .
O23 Sr4 O24 101.9(3) . .
O23 Sr4 O12 79.6(3) . .
O24 Sr4 O12 75.4(3) . .
O23 Sr4 O14 85.6(3) . 1_545
O24 Sr4 O14 150.0(3) . 1_545
O12 Sr4 O14 77.6(2) . 1_545
O23 Sr4 O28 85.7(3) . .
O24 Sr4 O28 74.4(3) . .
O12 Sr4 O28 142.7(3) . .
O14 Sr4 O28 135.5(3) 1_545 .
O23 Sr4 O27 161.8(3) . .
O24 Sr4 O27 90.7(3) . .
O12 Sr4 O27 116.6(3) . .
O14 Sr4 O27 89.9(3) 1_545 .
O28 Sr4 O27 85.2(4) . .
O23 Sr4 O26 144.8(3) . .
O24 Sr4 O26 88.0(3) . .
O12 Sr4 O26 70.3(2) . .
O14 Sr4 O26 70.8(2) 1_545 .
O28 Sr4 O26 129.4(3) . .
O27 Sr4 O26 47.3(3) . .
O23 Sr4 C91 164.6(4) . .
O24 Sr4 C91 88.8(4) . .
O12 Sr4 C91 92.7(3) . .
O14 Sr4 C91 79.7(3) 1_545 .
O28 Sr4 C91 108.0(4) . .
O27 Sr4 C91 24.3(3) . .
O26 Sr4 C91 23.0(3) . .
O23 Sr4 Sr3 104.0(2) . .
O24 Sr4 Sr3 105.0(2) . .
O12 Sr4 Sr3 43.61(14) . .
O14 Sr4 Sr3 45.31(17) 1_545 .
O28 Sr4 Sr3 170.1(2) . .
O27 Sr4 Sr3 84.9(3) . .
O26 Sr4 Sr3 41.00(16) . .
C91 Sr4 Sr3 62.1(3) . .
C11 O1 C10 115.4(7) . .
C17 O2 Sr1 90.7(6) . .
C17 O3 Sr1 98.3(6) . .
C19 O4 C18 115.8(7) . .
C25 O5 Sr2 136.7(6) . .
C25 O5 Sr1 95.6(6) . 1_546
Sr2 O5 Sr1 98.2(2) . 1_546
C25 O6 Sr1 93.4(6) . 1_546
C27 O7 C26 117.7(8) . .
C33 O8 Sr3 160.0(6) . 1_565
C33 O8 Sr2 96.5(6) . 1_565
Sr3 O8 Sr2 96.4(2) 1_565 1_565
C33 O9 Sr1 136.8(6) . 1_556
C33 O9 Sr2 91.2(6) . 1_565
Sr1 O9 Sr2 95.4(2) 1_556 1_565
C44 O10 C43 116.7(7) . .
C50 O11 Sr2 157.5(6) . .
C50 O11 Sr3 95.7(5) . .
Sr2 O11 Sr3 96.0(2) . .
C50 O12 Sr4 165.6(6) . .
C50 O12 Sr3 93.4(6) . .
Sr4 O12 Sr3 95.3(2) . .
C52 O13 C51 117.4(8) . .
C58 O14 Sr4 143.5(7) . 1_565
C58 O14 Sr3 86.8(7) . 1_565
Sr4 O14 Sr3 93.2(2) 1_565 1_565
C58 O15 Sr3 93.9(7) . 1_565
C60 O16 C59 119.8(7) . .
C66 O17 Sr1 167.7(6) . .
C66 O17 Sr2 94.3(5) . 1_564
Sr1 O17 Sr2 96.0(2) . 1_564
C66 O18 Sr3 138.2(6) . 1_564
C66 O18 Sr2 92.0(6) . 1_564
Sr3 O18 Sr2 93.93(19) 1_564 1_564
C68 O19 Sr1 162.3(13) . .
C76 O20 Sr2 166.2(9) . .
C72 O21 Sr2 138.7(8) . .
C80 O22 Sr3 147.3(10) . .
C84 O23 Sr4 157.6(13) . .
C88 O24 Sr4 150.1(10) . .
Sr1 O25 H25A 128.7(9) . .
Sr1 O25 H25B 128.4(8) . .
H25A O25 H25B 102.8(10) . .
C91 O26 Sr3 151.6(9) . .
C91 O26 Sr4 94.4(8) . .
Sr3 O26 Sr4 93.2(2) . .
C91 O27 Sr4 99.4(8) . .
Sr4 O28 H28A 142(9) . .
C68 N1 C69 120(2) . .
C68 N1 C70 121(3) . .
C69 N1 C70 117(3) . .
C76 N2 C78 117.5(12) . .
C76 N2 C77 125.8(14) . .
C78 N2 C77 116.7(12) . .
C72 N3 C73 123.1(15) . .
C72 N3 C74 119.4(15) . .
C73 N3 C74 117.5(12) . .
C80 N4 C81 126(2) . .
C80 N4 C82 116.3(19) . .
C81 N4 C82 117.6(16) . .
C84 N5 C86 132.1(19) . .
C84 N5 C85 114.5(17) . .
C86 N5 C85 112.7(14) . .
C88 N6 C90 129.4(16) . .
C88 N6 C89 117.0(14) . .
C90 N6 C89 113.6(12) . .
C2 C1 C6 120.0(8) . .
C2 C1 C10 122.6(8) . .
C6 C1 C10 117.2(8) . .
C3 C2 C1 118.7(8) . .
C3 C2 C7 122.1(8) . .
C1 C2 C7 119.1(8) . .
C4 C3 C2 122.4(9) . .
C4 C3 C18 118.4(8) . .
C2 C3 C18 119.2(8) . .
C3 C4 C5 119.1(8) . .
C3 C4 C8 122.1(8) . .
C5 C4 C8 118.7(8) . .
C6 C5 C4 119.5(8) . .
C6 C5 C26 120.2(8) . .
C4 C5 C26 120.3(9) . .
C5 C6 C1 119.8(8) . .
C5 C6 C9 119.9(9) . .
C1 C6 C9 120.2(8) . .
C2 C7 H7A 109.5 . .
C2 C7 H7B 109.5 . .
H7A C7 H7B 109.5 . .
C2 C7 H7C 109.5 . .
H7A C7 H7C 109.5 . .
H7B C7 H7C 109.5 . .
C4 C8 H8A 109.5 . .
C4 C8 H8B 109.5 . .
H8A C8 H8B 109.5 . .
C4 C8 H8C 109.5 . .
H8A C8 H8C 109.5 . .
H8B C8 H8C 109.5 . .
C6 C9 H9A 109.5 . .
C6 C9 H9B 109.5 . .
H9A C9 H9B 109.5 . .
C6 C9 H9C 109.5 . .
H9A C9 H9C 109.5 . .
H9B C9 H9C 109.5 . .
O1 C10 C1 109.2(7) . .
O1 C10 H10A 109.8 . .
C1 C10 H10A 109.8 . .
O1 C10 H10B 109.8 . .
C1 C10 H10B 109.8 . .
H10A C10 H10B 108.3 . .
C16 C11 O1 124.1(8) . .
C16 C11 C12 119.1(8) . .
O1 C11 C12 116.8(8) . .
C11 C12 C13 120.2(10) . .
C11 C12 H12 119.9 . .
C13 C12 H12 119.9 . .
C14 C13 C12 120.0(10) . .
C14 C13 H13 120.0 . .
C12 C13 H13 120.0 . .
C15 C14 C13 119.8(9) . .
C15 C14 C17 118.3(9) . .
C13 C14 C17 121.7(10) . .
C14 C15 C16 119.7(9) . .
C14 C15 H15 120.2 . .
C16 C15 H15 120.2 . .
C11 C16 C15 121.2(9) . .
C11 C16 H16 119.4 . .
C15 C16 H16 119.4 . .
O2 C17 O3 121.2(10) . .
O2 C17 C14 121.0(10) . .
O3 C17 C14 117.7(10) . .
O2 C17 Sr1 64.6(5) . .
O3 C17 Sr1 56.9(5) . .
C14 C17 Sr1 170.0(7) . .
O4 C18 C3 105.7(8) . .
O4 C18 H18A 110.6 . .
C3 C18 H18A 110.6 . .
O4 C18 H18B 110.6 . .
C3 C18 H18B 110.6 . .
H18A C18 H18B 108.7 . .
C24 C19 O4 126.6(9) . .
C24 C19 C20 121.1(9) . .
O4 C19 C20 112.3(9) . .
C21 C20 C19 118.9(10) . .
C21 C20 H20 120.6 . .
C19 C20 H20 120.6 . .
C20 C21 C23 119.0(9) . .
C20 C21 H21 120.5 . .
C23 C21 H21 120.5 . .
C23 C22 C24 122.6(10) . .
C23 C22 H22 118.7 . .
C24 C22 H22 118.7 . .
C22 C23 C21 119.7(9) . .
C22 C23 C25 121.1(9) . .
C21 C23 C25 119.1(9) . .
C19 C24 C22 118.5(10) . .
C19 C24 H24 120.8 . .
C22 C24 H24 120.8 . .
O6 C25 O5 121.9(9) . .
O6 C25 C23 120.6(10) . .
O5 C25 C23 117.4(10) . .
O6 C25 Sr1 62.4(5) . 1_546
O5 C25 Sr1 59.5(5) . 1_546
C23 C25 Sr1 176.1(7) . 1_546
O7 C26 C5 106.5(8) . .
O7 C26 H26A 110.4 . .
C5 C26 H26A 110.4 . .
O7 C26 H26B 110.4 . .
C5 C26 H26B 110.4 . .
H26A C26 H26B 108.6 . .
O7 C27 C32 121.4(10) . .
O7 C27 C28 117.8(9) . .
C32 C27 C28 120.7(9) . .
C29 C28 C27 119.3(9) . .
C29 C28 H28 120.4 . .
C27 C28 H28 120.4 . .
C28 C29 C30 121.7(10) . .
C28 C29 H29 119.2 . .
C30 C29 H29 119.2 . .
C31 C30 C29 119.2(9) . .
C31 C30 C33 120.2(9) . .
C29 C30 C33 120.6(10) . .
C30 C31 C32 122.1(10) . .
C30 C31 H31 119.0 . .
C32 C31 H31 119.0 . .
C27 C32 C31 116.9(10) . .
C27 C32 H32 121.6 . .
C31 C32 H32 121.6 . .
O8 C33 O9 121.6(9) . .
O8 C33 C30 119.1(9) . .
O9 C33 C30 119.3(10) . .
O8 C33 Sr2 58.6(5) . 1_565
O9 C33 Sr2 63.4(5) . 1_565
C30 C33 Sr2 170.9(6) . 1_565
C35 C34 C39 117.9(8) . .
C35 C34 C43 122.8(8) . .
C39 C34 C43 119.1(8) . .
C36 C35 C34 120.7(8) . .
C36 C35 C40 121.2(9) . .
C34 C35 C40 118.1(8) . .
C35 C36 C37 121.4(9) . .
C35 C36 C51 120.8(8) . .
C37 C36 C51 117.8(8) . .
C36 C37 C38 118.7(8) . .
C36 C37 C41 121.8(9) . .
C38 C37 C41 119.5(9) . .
C37 C38 C39 120.8(8) . .
C37 C38 C59 121.6(8) . .
C39 C38 C59 117.3(9) . .
C38 C39 C34 119.1(8) . .
C38 C39 C42 120.6(8) . .
C34 C39 C42 120.3(8) . .
C35 C40 H40A 109.5 . .
C35 C40 H40B 109.5 . .
H40A C40 H40B 109.5 . .
C35 C40 H40C 109.5 . .
H40A C40 H40C 109.5 . .
H40B C40 H40C 109.5 . .
C37 C41 H41A 109.5 . .
C37 C41 H41B 109.5 . .
H41A C41 H41B 109.5 . .
C37 C41 H41C 109.5 . .
H41A C41 H41C 109.5 . .
H41B C41 H41C 109.5 . .
C39 C42 H42A 109.5 . .
C39 C42 H42B 109.5 . .
H42A C42 H42B 109.5 . .
C39 C42 H42C 109.5 . .
H42A C42 H42C 109.5 . .
H42B C42 H42C 109.5 . .
O10 C43 C34 106.9(7) . .
O10 C43 H43A 110.3 . .
C34 C43 H43A 110.3 . .
O10 C43 H43B 110.3 . .
C34 C43 H43B 110.3 . .
H43A C43 H43B 108.6 . .
C49 C44 O10 125.6(8) . .
C49 C44 C45 119.5(9) . .
O10 C44 C45 114.8(9) . .
C46 C45 C44 118.8(9) . .
C46 C45 H45 120.6 . .
C44 C45 H45 120.6 . .
C45 C46 C47 122.3(9) . .
C45 C46 H46 118.9 . .
C47 C46 H46 118.9 . .
C48 C47 C46 119.1(9) . .
C48 C47 C50 120.2(9) . .
C46 C47 C50 120.7(8) . .
C47 C48 C49 120.1(9) . .
C47 C48 H48 120.0 . .
C49 C48 H48 120.0 . .
C44 C49 C48 120.0(9) . .
C44 C49 H49 120.0 . .
C48 C49 H49 120.0 . .
O11 C50 O12 121.3(9) . .
O11 C50 C47 119.9(8) . .
O12 C50 C47 118.6(9) . .
O11 C50 Sr3 60.1(5) . .
O12 C50 Sr3 61.5(5) . .
C47 C50 Sr3 170.5(6) . .
O13 C51 C36 108.2(8) . .
O13 C51 H51A 110.1 . .
C36 C51 H51A 110.1 . .
O13 C51 H51B 110.1 . .
C36 C51 H51B 110.1 . .
H51A C51 H51B 108.4 . .
C57 C52 C53 122.4(9) . .
C57 C52 O13 114.2(9) . .
C53 C52 O13 123.4(10) . .
C52 C53 C54 117.8(10) . .
C52 C53 H53 121.1 . .
C54 C53 H53 121.1 . .
C55 C54 C53 121.7(10) . .
C55 C54 H54 119.2 . .
C53 C54 H54 119.2 . .
C57 C56 C55 120.4(10) . .
C57 C56 H56 119.8 . .
C55 C56 H56 119.8 . .
C54 C55 C56 119.1(9) . .
C54 C55 C58 119.4(9) . .
C56 C55 C58 121.4(10) . .
O14 C58 O15 123.8(11) . .
O14 C58 C55 121.5(10) . .
O15 C58 C55 114.6(11) . .
O14 C58 Sr3 68.2(6) . 1_565
O15 C58 Sr3 60.2(5) . 1_565
C55 C58 Sr3 154.5(8) . 1_565
C52 C57 C56 118.6(10) . .
C52 C57 H57 120.7 . .
C56 C57 H57 120.7 . .
O16 C59 C38 106.6(8) . .
O16 C59 H59A 110.4 . .
C38 C59 H59A 110.4 . .
O16 C59 H59B 110.4 . .
C38 C59 H59B 110.4 . .
H59A C59 H59B 108.6 . .
O16 C60 C65 124.5(9) . .
O16 C60 C61 113.4(8) . .
C65 C60 C61 122.1(9) . .
C62 C61 C60 119.5(9) . .
C62 C61 H61 120.3 . .
C60 C61 H61 120.3 . .
C61 C62 C63 120.2(10) . .
C61 C62 H62 119.9 . .
C63 C62 H62 119.9 . .
C64 C63 C62 118.2(8) . .
C64 C63 C66 121.8(9) . .
C62 C63 C66 119.9(9) . .
C63 C64 C65 123.9(9) . .
C63 C64 H64 118.0 . .
C65 C64 H64 118.0 . .
C60 C65 C64 116.0(10) . .
C60 C65 H65 122.0 . .
C64 C65 H65 122.0 . .
O18 C66 O17 122.4(8) . .
O18 C66 C63 118.9(9) . .
O17 C66 C63 118.7(8) . .
O18 C66 Sr2 63.5(5) . 1_564
O17 C66 Sr2 60.7(4) . 1_564
C63 C66 Sr2 165.2(6) . 1_564
C68 C67 H67A 109.5 . .
C68 C67 H67B 109.5 . .
H67A C67 H67B 109.5 . .
C68 C67 H67C 109.5 . .
H67A C67 H67C 109.5 . .
H67B C67 H67C 109.5 . .
O19 C68 N1 126(2) . .
O19 C68 C67 111.7(19) . .
N1 C68 C67 121(2) . .
N1 C69 H69A 109.5 . .
N1 C69 H69B 109.5 . .
H69A C69 H69B 109.5 . .
N1 C69 H69C 109.5 . .
H69A C69 H69C 109.5 . .
H69B C69 H69C 109.5 . .
N1 C70 H70A 109.5 . .
N1 C70 H70B 109.5 . .
H70A C70 H70B 109.5 . .
N1 C70 H70C 109.5 . .
H70A C70 H70C 109.5 . .
H70B C70 H70C 109.5 . .
C72 C71 H71A 109.5 . .
C72 C71 H71B 109.5 . .
H71A C71 H71B 109.5 . .
C72 C71 H71C 109.5 . .
H71A C71 H71C 109.5 . .
H71B C71 H71C 109.5 . .
N3 C72 O21 121.0(16) . .
N3 C72 C71 120.8(16) . .
O21 C72 C71 118.1(12) . .
N3 C73 H73A 109.5 . .
N3 C73 H73B 109.5 . .
H73A C73 H73B 109.5 . .
N3 C73 H73C 109.5 . .
H73A C73 H73C 109.5 . .
H73B C73 H73C 109.5 . .
N3 C74 H74A 109.5 . .
N3 C74 H74B 109.5 . .
H74A C74 H74B 109.5 . .
N3 C74 H74C 109.5 . .
H74A C74 H74C 109.5 . .
H74B C74 H74C 109.5 . .
C76 C75 H75A 109.5 . .
C76 C75 H75B 109.5 . .
H75A C75 H75B 109.5 . .
C76 C75 H75C 109.5 . .
H75A C75 H75C 109.5 . .
H75B C75 H75C 109.5 . .
O20 C76 N2 125.5(14) . .
O20 C76 C75 117.9(12) . .
N2 C76 C75 116.6(12) . .
N2 C77 H77A 109.5 . .
N2 C77 H77B 109.5 . .
H77A C77 H77B 109.5 . .
N2 C77 H77C 109.5 . .
H77A C77 H77C 109.5 . .
H77B C77 H77C 109.5 . .
N2 C78 H78A 109.5 . .
N2 C78 H78B 109.5 . .
H78A C78 H78B 109.5 . .
N2 C78 H78C 109.5 . .
H78A C78 H78C 109.5 . .
H78B C78 H78C 109.5 . .
C80 C79 H79A 109.5 . .
C80 C79 H79B 109.5 . .
H79A C79 H79B 109.5 . .
C80 C79 H79C 109.5 . .
H79A C79 H79C 109.5 . .
H79B C79 H79C 109.5 . .
N4 C80 O22 126(2) . .
N4 C80 C79 117(2) . .
O22 C80 C79 117.9(14) . .
N4 C81 H81A 109.5 . .
N4 C81 H81B 109.5 . .
H81A C81 H81B 109.5 . .
N4 C81 H81C 109.5 . .
H81A C81 H81C 109.5 . .
H81B C81 H81C 109.5 . .
N4 C82 H82A 109.5 . .
N4 C82 H82B 109.5 . .
H82A C82 H82B 109.5 . .
N4 C82 H82C 109.5 . .
H82A C82 H82C 109.5 . .
H82B C82 H82C 109.5 . .
C84 C83 H83A 109.5 . .
C84 C83 H83B 109.5 . .
H83A C83 H83B 109.5 . .
C84 C83 H83C 109.5 . .
H83A C83 H83C 109.5 . .
H83B C83 H83C 109.5 . .
N5 C84 O23 126(2) . .
N5 C84 C83 110.7(17) . .
O23 C84 C83 123.0(19) . .
N5 C85 H85A 109.5 . .
N5 C85 H85B 109.5 . .
H85A C85 H85B 109.5 . .
N5 C85 H85C 109.5 . .
H85A C85 H85C 109.5 . .
H85B C85 H85C 109.5 . .
N5 C86 H86A 109.5 . .
N5 C86 H86B 109.5 . .
H86A C86 H86B 109.5 . .
N5 C86 H86C 109.5 . .
H86A C86 H86C 109.5 . .
H86B C86 H86C 109.5 . .
C88 C87 H87A 109.5 . .
C88 C87 H87B 109.5 . .
H87A C87 H87B 109.5 . .
C88 C87 H87C 109.5 . .
H87A C87 H87C 109.5 . .
H87B C87 H87C 109.5 . .
N6 C88 O24 121.0(16) . .
N6 C88 C87 116.4(15) . .
O24 C88 C87 122.6(14) . .
N6 C89 H89A 109.5 . .
N6 C89 H89B 109.5 . .
H89A C89 H89B 109.5 . .
N6 C89 H89C 109.5 . .
H89A C89 H89C 109.5 . .
H89B C89 H89C 109.5 . .
N6 C90 H90A 109.5 . .
N6 C90 H90B 109.5 . .
H90A C90 H90B 109.5 . .
N6 C90 H90C 109.5 . .
H90A C90 H90C 109.5 . .
H90B C90 H90C 109.5 . .
O26 C91 O27 118.8(12) . .
O26 C91 C92 122.5(13) . .
O27 C91 C92 118.7(13) . .
O26 C91 Sr4 62.6(7) . .
O27 C91 Sr4 56.3(7) . .
C92 C91 Sr4 173.9(12) . .
C91 C92 H92A 109.5 . .
C91 C92 H92B 109.5 . .
H92A C92 H92B 109.5 . .
C91 C92 H92C 109.5 . .
H92A C92 H92C 109.5 . .
H92B C92 H92C 109.5 . .

loop_
_geom_bond_atom_site_label_1
_geom_bond_atom_site_label_2
_geom_bond_distance
_geom_bond_site_symmetry_2
Sr1 O19 2.517(12) .
Sr1 O25 2.548(10) .
Sr1 O3 2.548(7) .
Sr1 O9 2.565(6) 1_554
Sr1 O17 2.599(7) .
Sr1 O5 2.645(6) 1_564
Sr1 O6 2.711(7) 1_564
Sr1 O2 2.717(7) .
Sr1 C17 3.008(11) .
Sr1 C25 3.054(10) 1_564
Sr1 Sr2 3.8999(18) 1_564
Sr2 O20 2.489(7) .
Sr2 O21 2.498(7) .
Sr2 O5 2.513(6) .
Sr2 O11 2.514(6) .
Sr2 O8 2.598(6) 1_545
Sr2 O17 2.650(6) 1_546
Sr2 O9 2.704(7) 1_545
Sr2 O18 2.714(6) 1_546
Sr2 C33 3.023(10) 1_545
Sr2 C66 3.030(9) 1_546
Sr2 Sr3 3.8361(17) .
Sr2 Sr1 3.8999(18) 1_546
Sr3 O22 2.482(8) .
Sr3 O18 2.531(6) 1_546
Sr3 O26 2.536(8) .
Sr3 O8 2.548(7) 1_545
Sr3 O15 2.570(7) 1_545
Sr3 O11 2.645(6) .
Sr3 O12 2.673(6) .
Sr3 O14 2.748(8) 1_545
Sr3 C58 2.954(11) 1_545
Sr3 C50 3.037(10) .
Sr3 Sr4 3.859(2) .
Sr4 O23 2.500(9) .
Sr4 O24 2.541(9) .
Sr4 O12 2.549(7) .
Sr4 O14 2.562(8) 1_545
Sr4 O28 2.564(9) .
Sr4 O27 2.626(10) .
Sr4 O26 2.773(8) .
Sr4 C91 3.115(13) .
O1 C11 1.383(10) .
O1 C10 1.467(10) .
O2 C17 1.260(12) .
O3 C17 1.271(12) .
O4 C19 1.404(10) .
O4 C18 1.479(11) .
O5 C25 1.290(12) .
O5 Sr1 2.645(6) 1_546
O6 C25 1.255(12) .
O6 Sr1 2.711(7) 1_546
O7 C27 1.373(11) .
O7 C26 1.440(11) .
O8 C33 1.280(12) .
O8 Sr3 2.548(7) 1_565
O8 Sr2 2.598(6) 1_565
O9 C33 1.295(11) .
O9 Sr1 2.565(6) 1_556
O9 Sr2 2.704(7) 1_565
O10 C44 1.387(11) .
O10 C43 1.458(10) .
O11 C50 1.252(12) .
O12 C50 1.289(11) .
O13 C52 1.402(11) .
O13 C51 1.482(10) .
O14 C58 1.248(14) .
O14 Sr4 2.562(8) 1_565
O14 Sr3 2.748(8) 1_565
O15 C58 1.289(13) .
O15 Sr3 2.570(7) 1_565
O16 C60 1.380(11) .
O16 C59 1.443(11) .
O17 C66 1.282(12) .
O17 Sr2 2.650(6) 1_564
O18 C66 1.257(11) .
O18 Sr3 2.531(6) 1_564
O18 Sr2 2.714(6) 1_564
O19 C68 1.298(9) .
O20 C76 1.218(13) .
O21 C72 1.328(16) .
O22 C80 1.27(2) .
O23 C84 1.218(17) .
O24 C88 1.292(16) .
O25 H25A 0.866(10) .
O25 H25B 0.890(11) .
O26 C91 1.220(13) .
O27 C91 1.300(16) .
O28 H28A 0.87(13) .
N1 C68 1.42(3) .
N1 C69 1.506(10) .
N1 C70 1.536(18) .
N2 C76 1.274(15) .
N2 C78 1.510(17) .
N2 C77 1.518(16) .
N3 C72 1.134(16) .
N3 C73 1.488(15) .
N3 C74 1.570(17) .
N4 C80 1.242(18) .
N4 C81 1.51(2) .
N4 C82 1.54(2) .
N5 C84 1.20(2) .
N5 C86 1.491(18) .
N5 C85 1.60(2) .
N6 C88 1.240(17) .
N6 C90 1.530(18) .
N6 C89 1.595(18) .
C1 C2 1.413(12) .
C1 C6 1.421(12) .
C1 C10 1.516(12) .
C2 C3 1.396(12) .
C2 C7 1.548(12) .
C3 C4 1.385(12) .
C3 C18 1.536(13) .
C4 C5 1.431(12) .
C4 C8 1.538(12) .
C5 C6 1.404(12) .
C5 C26 1.501(13) .
C6 C9 1.512(13) .
C7 H7A 0.9800 .
C7 H7B 0.9800 .
C7 H7C 0.9800 .
C8 H8A 0.9800 .
C8 H8B 0.9800 .
C8 H8C 0.9800 .
C9 H9A 0.9800 .
C9 H9B 0.9800 .
C9 H9C 0.9800 .
C10 H10A 0.9900 .
C10 H10B 0.9900 .
C11 C16 1.380(13) .
C11 C12 1.393(13) .
C12 C13 1.394(13) .
C12 H12 0.9500 .
C13 C14 1.392(14) .
C13 H13 0.9500 .
C14 C15 1.384(13) .
C14 C17 1.507(13) .
C15 C16 1.390(12) .
C15 H15 0.9500 .
C16 H16 0.9500 .
C18 H18A 0.9900 .
C18 H18B 0.9900 .
C19 C24 1.376(14) .
C19 C20 1.411(13) .
C20 C21 1.408(12) .
C20 H20 0.9500 .
C21 C23 1.412(13) .
C21 H21 0.9500 .
C22 C23 1.356(13) .
C22 C24 1.384(13) .
C22 H22 0.9500 .
C23 C25 1.506(13) .
C24 H24 0.9500 .
C25 Sr1 3.054(10) 1_546
C26 H26A 0.9900 .
C26 H26B 0.9900 .
C27 C32 1.406(14) .
C27 C28 1.429(13) .
C28 C29 1.359(13) .
C28 H28 0.9500 .
C29 C30 1.390(13) .
C29 H29 0.9500 .
C30 C31 1.381(13) .
C30 C33 1.514(13) .
C31 C32 1.416(13) .
C31 H31 0.9500 .
C32 H32 0.9500 .
C33 Sr2 3.023(10) 1_565
C34 C35 1.428(13) .
C34 C39 1.433(11) .
C34 C43 1.496(12) .
C35 C36 1.370(13) .
C35 C40 1.548(12) .
C36 C37 1.392(12) .
C36 C51 1.522(13) .
C37 C38 1.405(13) .
C37 C41 1.540(12) .
C38 C39 1.412(12) .
C38 C59 1.522(12) .
C39 C42 1.515(12) .
C40 H40A 0.9800 .
C40 H40B 0.9800 .
C40 H40C 0.9800 .
C41 H41A 0.9800 .
C41 H41B 0.9800 .
C41 H41C 0.9800 .
C42 H42A 0.9800 .
C42 H42B 0.9800 .
C42 H42C 0.9800 .
C43 H43A 0.9900 .
C43 H43B 0.9900 .
C44 C49 1.380(13) .
C44 C45 1.418(13) .
C45 C46 1.365(12) .
C45 H45 0.9500 .
C46 C47 1.399(12) .
C46 H46 0.9500 .
C47 C48 1.363(12) .
C47 C50 1.498(12) .
C48 C49 1.425(13) .
C48 H48 0.9500 .
C49 H49 0.9500 .
C51 H51A 0.9900 .
C51 H51B 0.9900 .
C52 C57 1.380(14) .
C52 C53 1.390(14) .
C53 C54 1.402(14) .
C53 H53 0.9500 .
C54 C55 1.372(14) .
C54 H54 0.9500 .
C56 C57 1.398(13) .
C56 C55 1.409(14) .
C56 H56 0.9500 .
C55 C58 1.529(14) .
C58 Sr3 2.954(11) 1_565
C57 H57 0.9500 .
C59 H59A 0.9900 .
C59 H59B 0.9900 .
C60 C65 1.401(13) .
C60 C61 1.413(14) .
C61 C62 1.378(13) .
C61 H61 0.9500 .
C62 C63 1.422(12) .
C62 H62 0.9500 .
C63 C64 1.380(12) .
C63 C66 1.493(12) .
C64 C65 1.403(12) .
C64 H64 0.9500 .
C65 H65 0.9500 .
C66 Sr2 3.030(9) 1_564
C67 C68 1.552(10) .
C67 H67A 0.9800 .
C67 H67B 0.9800 .
C67 H67C 0.9800 .
C69 H69A 0.9800 .
C69 H69B 0.9800 .
C69 H69C 0.9800 .
C70 H70A 0.9800 .
C70 H70B 0.9800 .
C70 H70C 0.9800 .
C71 C72 1.623(18) .
C71 H71A 0.9800 .
C71 H71B 0.9800 .
C71 H71C 0.9800 .
C73 H73A 0.9800 .
C73 H73B 0.9800 .
C73 H73C 0.9800 .
C74 H74A 0.9800 .
C74 H74B 0.9800 .
C74 H74C 0.9800 .
C75 C76 1.574(18) .
C75 H75A 0.9800 .
C75 H75B 0.9800 .
C75 H75C 0.9800 .
C77 H77A 0.9800 .
C77 H77B 0.9800 .
C77 H77C 0.9800 .
C78 H78A 0.9800 .
C78 H78B 0.9800 .
C78 H78C 0.9800 .
C79 C80 1.56(2) .
C79 H79A 0.9800 .
C79 H79B 0.9800 .
C79 H79C 0.9800 .
C81 H81A 0.9800 .
C81 H81B 0.9800 .
C81 H81C 0.9800 .
C82 H82A 0.9800 .
C82 H82B 0.9800 .
C82 H82C 0.9800 .
C83 C84 1.53(2) .
C83 H83A 0.9800 .
C83 H83B 0.9800 .
C83 H83C 0.9800 .
C85 H85A 0.9800 .
C85 H85B 0.9800 .
C85 H85C 0.9800 .
C86 H86A 0.9800 .
C86 H86B 0.9800 .
C86 H86C 0.9800 .
C87 C88 1.544(19) .
C87 H87A 0.9800 .
C87 H87B 0.9800 .
C87 H87C 0.9800 .
C89 H89A 0.9800 .
C89 H89B 0.9800 .
C89 H89C 0.9800 .
C90 H90A 0.9800 .
C90 H90B 0.9800 .
C90 H90C 0.9800 .
C91 C92 1.474(17) .
C92 H92A 0.9800 .
C92 H92B 0.9800 .
C92 H92C 0.9800 .

loop_
_geom_torsion_atom_site_label_1
_geom_torsion_atom_site_label_2
_geom_torsion_atom_site_label_3
_geom_torsion_atom_site_label_4
_geom_torsion
_geom_torsion_site_symmetry_1
_geom_torsion_site_symmetry_4
O20 Sr2 Sr3 O22 113.2(3) . .
O21 Sr2 Sr3 O22 -136.7(3) . .
O5 Sr2 Sr3 O22 -23.2(4) . .
O11 Sr2 Sr3 O22 165.3(3) . .
O8 Sr2 Sr3 O22 45.1(3) 1_545 .
O17 Sr2 Sr3 O22 -36.8(3) 1_546 .
O9 Sr2 Sr3 O22 30.2(3) 1_545 .
O18 Sr2 Sr3 O22 -72.6(3) 1_546 .
C33 Sr2 Sr3 O22 38.1(3) 1_545 .
C66 Sr2 Sr3 O22 -54.4(3) 1_546 .
Sr1 Sr2 Sr3 O22 -6.6(3) 1_546 .
O20 Sr2 Sr3 O18 -174.2(3) . 1_546
O21 Sr2 Sr3 O18 -64.1(3) . 1_546
O5 Sr2 Sr3 O18 49.3(4) . 1_546
O11 Sr2 Sr3 O18 -122.1(3) . 1_546
O8 Sr2 Sr3 O18 117.7(3) 1_545 1_546
O17 Sr2 Sr3 O18 35.8(3) 1_546 1_546
O9 Sr2 Sr3 O18 102.7(3) 1_545 1_546
C33 Sr2 Sr3 O18 110.7(3) 1_545 1_546
C66 Sr2 Sr3 O18 18.2(3) 1_546 1_546
Sr1 Sr2 Sr3 O18 66.0(2) 1_546 1_546
O20 Sr2 Sr3 O26 -133.9(3) . .
O21 Sr2 Sr3 O26 -23.8(3) . .
O5 Sr2 Sr3 O26 89.7(4) . .
O11 Sr2 Sr3 O26 -81.7(3) . .
O8 Sr2 Sr3 O26 158.0(3) 1_545 .
O17 Sr2 Sr3 O26 76.1(3) 1_546 .
O9 Sr2 Sr3 O26 143.1(3) 1_545 .
O18 Sr2 Sr3 O26 40.3(3) 1_546 .
C33 Sr2 Sr3 O26 151.0(3) 1_545 .
C66 Sr2 Sr3 O26 58.5(3) 1_546 .
Sr1 Sr2 Sr3 O26 106.3(2) 1_546 .
O20 Sr2 Sr3 O8 68.1(3) . 1_545
O21 Sr2 Sr3 O8 178.2(3) . 1_545
O5 Sr2 Sr3 O8 -68.3(4) . 1_545
O11 Sr2 Sr3 O8 120.3(3) . 1_545
O17 Sr2 Sr3 O8 -81.9(3) 1_546 1_545
O9 Sr2 Sr3 O8 -14.9(2) 1_545 1_545
O18 Sr2 Sr3 O8 -117.7(3) 1_546 1_545
C33 Sr2 Sr3 O8 -7.0(3) 1_545 1_545
C66 Sr2 Sr3 O8 -99.5(3) 1_546 1_545
Sr1 Sr2 Sr3 O8 -51.7(2) 1_546 1_545
O20 Sr2 Sr3 O15 14.1(3) . 1_545
O21 Sr2 Sr3 O15 124.2(3) . 1_545
O5 Sr2 Sr3 O15 -122.4(3) . 1_545
O11 Sr2 Sr3 O15 66.2(3) . 1_545
O8 Sr2 Sr3 O15 -54.0(3) 1_545 1_545
O17 Sr2 Sr3 O15 -135.9(2) 1_546 1_545
O9 Sr2 Sr3 O15 -69.0(2) 1_545 1_545
O18 Sr2 Sr3 O15 -171.7(3) 1_546 1_545
C33 Sr2 Sr3 O15 -61.0(3) 1_545 1_545
C66 Sr2 Sr3 O15 -153.5(3) 1_546 1_545
Sr1 Sr2 Sr3 O15 -105.74(19) 1_546 1_545
O20 Sr2 Sr3 O11 -52.2(3) . .
O21 Sr2 Sr3 O11 58.0(3) . .
O5 Sr2 Sr3 O11 171.4(4) . .
O8 Sr2 Sr3 O11 -120.3(3) 1_545 .
O17 Sr2 Sr3 O11 157.9(3) 1_546 .
O9 Sr2 Sr3 O11 -135.2(3) 1_545 .
O18 Sr2 Sr3 O11 122.1(3) 1_546 .
C33 Sr2 Sr3 O11 -127.3(3) 1_545 .
C66 Sr2 Sr3 O11 140.3(3) 1_546 .
Sr1 Sr2 Sr3 O11 -172.0(2) 1_546 .
O20 Sr2 Sr3 O12 -69.0(3) . .
O21 Sr2 Sr3 O12 41.1(2) . .
O5 Sr2 Sr3 O12 154.6(3) . .
O11 Sr2 Sr3 O12 -16.9(3) . .
O8 Sr2 Sr3 O12 -137.1(3) 1_545 .
O17 Sr2 Sr3 O12 141.0(2) 1_546 .
O9 Sr2 Sr3 O12 -152.0(2) 1_545 .
O18 Sr2 Sr3 O12 105.2(3) 1_546 .
C33 Sr2 Sr3 O12 -144.1(2) 1_545 .
C66 Sr2 Sr3 O12 123.4(3) 1_546 .
Sr1 Sr2 Sr3 O12 171.17(16) 1_546 .
O20 Sr2 Sr3 O14 -16.1(4) . 1_545
O21 Sr2 Sr3 O14 94.0(4) . 1_545
O5 Sr2 Sr3 O14 -152.5(4) . 1_545
O11 Sr2 Sr3 O14 36.0(4) . 1_545
O8 Sr2 Sr3 O14 -84.2(4) 1_545 1_545
O17 Sr2 Sr3 O14 -166.1(3) 1_546 1_545
O9 Sr2 Sr3 O14 -99.2(3) 1_545 1_545
O18 Sr2 Sr3 O14 158.1(4) 1_546 1_545
C33 Sr2 Sr3 O14 -91.2(4) 1_545 1_545
C66 Sr2 Sr3 O14 176.3(4) 1_546 1_545
Sr1 Sr2 Sr3 O14 -135.9(3) 1_546 1_545
O20 Sr2 Sr3 C58 9.2(4) . 1_545
O21 Sr2 Sr3 C58 119.3(4) . 1_545
O5 Sr2 Sr3 C58 -127.2(4) . 1_545
O11 Sr2 Sr3 C58 61.4(4) . 1_545
O8 Sr2 Sr3 C58 -58.9(4) 1_545 1_545
O17 Sr2 Sr3 C58 -140.8(3) 1_546 1_545
O9 Sr2 Sr3 C58 -73.8(3) 1_545 1_545
O18 Sr2 Sr3 C58 -176.6(4) 1_546 1_545
C33 Sr2 Sr3 C58 -65.9(4) 1_545 1_545
C66 Sr2 Sr3 C58 -158.4(4) 1_546 1_545
Sr1 Sr2 Sr3 C58 -110.6(3) 1_546 1_545
O20 Sr2 Sr3 C50 -60.8(3) . .
O21 Sr2 Sr3 C50 49.3(3) . .
O5 Sr2 Sr3 C50 162.8(4) . .
O11 Sr2 Sr3 C50 -8.7(3) . .
O8 Sr2 Sr3 C50 -128.9(3) 1_545 .
O17 Sr2 Sr3 C50 149.2(2) 1_546 .
O9 Sr2 Sr3 C50 -143.8(2) 1_545 .
O18 Sr2 Sr3 C50 113.4(3) 1_546 .
C33 Sr2 Sr3 C50 -135.9(3) 1_545 .
C66 Sr2 Sr3 C50 131.6(3) 1_546 .
Sr1 Sr2 Sr3 C50 179.4(2) 1_546 .
O20 Sr2 Sr3 Sr4 -74.1(2) . .
O21 Sr2 Sr3 Sr4 36.04(19) . .
O5 Sr2 Sr3 Sr4 149.5(3) . .
O11 Sr2 Sr3 Sr4 -22.0(2) . .
O8 Sr2 Sr3 Sr4 -142.2(2) 1_545 .
O17 Sr2 Sr3 Sr4 135.91(15) 1_546 .
O9 Sr2 Sr3 Sr4 -157.14(13) 1_545 .
O18 Sr2 Sr3 Sr4 100.1(2) 1_546 .
C33 Sr2 Sr3 Sr4 -149.23(19) 1_545 .
C66 Sr2 Sr3 Sr4 118.3(2) 1_546 .
Sr1 Sr2 Sr3 Sr4 166.08(3) 1_546 .
O22 Sr3 Sr4 O23 -121.6(4) . .
O18 Sr3 Sr4 O23 121.2(3) 1_546 .
O26 Sr3 Sr4 O23 175.4(3) . .
O8 Sr3 Sr4 O23 6.5(4) 1_545 .
O15 Sr3 Sr4 O23 -33.0(3) 1_545 .
O11 Sr3 Sr4 O23 51.5(3) . .
O12 Sr3 Sr4 O23 57.9(3) . .
O14 Sr3 Sr4 O23 -69.0(3) 1_545 .
C58 Sr3 Sr4 O23 -52.6(3) 1_545 .
C50 Sr3 Sr4 O23 52.6(3) . .
Sr2 Sr3 Sr4 O23 65.6(2) . .
O22 Sr3 Sr4 O24 131.7(3) . .
O18 Sr3 Sr4 O24 14.5(3) 1_546 .
O26 Sr3 Sr4 O24 68.7(3) . .
O8 Sr3 Sr4 O24 -100.2(4) 1_545 .
O15 Sr3 Sr4 O24 -139.7(3) 1_545 .
O11 Sr3 Sr4 O24 -55.1(3) . .
O12 Sr3 Sr4 O24 -48.8(3) . .
O14 Sr3 Sr4 O24 -175.7(3) 1_545 .
C58 Sr3 Sr4 O24 -159.3(3) 1_545 .
C50 Sr3 Sr4 O24 -54.1(3) . .
Sr2 Sr3 Sr4 O24 -41.1(2) . .
O22 Sr3 Sr4 O12 -179.5(3) . .
O18 Sr3 Sr4 O12 63.3(3) 1_546 .
O26 Sr3 Sr4 O12 117.5(3) . .
O8 Sr3 Sr4 O12 -51.4(4) 1_545 .
O15 Sr3 Sr4 O12 -90.9(3) 1_545 .
O11 Sr3 Sr4 O12 -6.3(3) . .
O14 Sr3 Sr4 O12 -126.9(3) 1_545 .
C58 Sr3 Sr4 O12 -110.5(3) 1_545 .
C50 Sr3 Sr4 O12 -5.3(3) . .
Sr2 Sr3 Sr4 O12 7.8(2) . .
O22 Sr3 Sr4 O14 -52.6(3) . 1_545
O18 Sr3 Sr4 O14 -169.8(3) 1_546 1_545
O26 Sr3 Sr4 O14 -115.6(3) . 1_545
O8 Sr3 Sr4 O14 75.5(4) 1_545 1_545
O15 Sr3 Sr4 O14 36.0(3) 1_545 1_545
O11 Sr3 Sr4 O14 120.6(3) . 1_545
O12 Sr3 Sr4 O14 126.9(3) . 1_545
C58 Sr3 Sr4 O14 16.4(3) 1_545 1_545
C50 Sr3 Sr4 O14 121.6(3) . 1_545
Sr2 Sr3 Sr4 O14 134.7(2) . 1_545
O22 Sr3 Sr4 O28 46.9(16) . .
O18 Sr3 Sr4 O28 -70.4(16) 1_546 .
O26 Sr3 Sr4 O28 -16.1(16) . .
O8 Sr3 Sr4 O28 174.9(16) 1_545 .
O15 Sr3 Sr4 O28 135.4(16) 1_545 .
O11 Sr3 Sr4 O28 -140.0(16) . .
O12 Sr3 Sr4 O28 -133.7(16) . .
O14 Sr3 Sr4 O28 99.4(16) 1_545 .
C58 Sr3 Sr4 O28 115.8(16) 1_545 .
C50 Sr3 Sr4 O28 -139.0(16) . .
Sr2 Sr3 Sr4 O28 -125.9(16) . .
O22 Sr3 Sr4 O27 42.3(4) . .
O18 Sr3 Sr4 O27 -74.9(3) 1_546 .
O26 Sr3 Sr4 O27 -20.7(3) . .
O8 Sr3 Sr4 O27 170.4(4) 1_545 .
O15 Sr3 Sr4 O27 130.9(3) 1_545 .
O11 Sr3 Sr4 O27 -144.6(3) . .
O12 Sr3 Sr4 O27 -138.2(3) . .
O14 Sr3 Sr4 O27 94.9(3) 1_545 .
C58 Sr3 Sr4 O27 111.3(3) 1_545 .
C50 Sr3 Sr4 O27 -143.6(3) . .
Sr2 Sr3 Sr4 O27 -130.5(3) . .
O22 Sr3 Sr4 O26 63.0(3) . .
O18 Sr3 Sr4 O26 -54.2(3) 1_546 .
O8 Sr3 Sr4 O26 -168.9(4) 1_545 .
O15 Sr3 Sr4 O26 151.6(3) 1_545 .
O11 Sr3 Sr4 O26 -123.9(3) . .
O12 Sr3 Sr4 O26 -117.5(3) . .
O14 Sr3 Sr4 O26 115.6(3) 1_545 .
C58 Sr3 Sr4 O26 132.0(3) 1_545 .
C50 Sr3 Sr4 O26 -122.9(3) . .
Sr2 Sr3 Sr4 O26 -109.8(2) . .
O22 Sr3 Sr4 C91 51.3(4) . .
O18 Sr3 Sr4 C91 -65.9(3) 1_546 .
O26 Sr3 Sr4 C91 -11.7(4) . .
O8 Sr3 Sr4 C91 179.3(4) 1_545 .
O15 Sr3 Sr4 C91 139.9(3) 1_545 .
O11 Sr3 Sr4 C91 -135.6(3) . .
O12 Sr3 Sr4 C91 -129.3(4) . .
O14 Sr3 Sr4 C91 103.8(4) 1_545 .
C58 Sr3 Sr4 C91 120.2(4) 1_545 .
C50 Sr3 Sr4 C91 -134.6(4) . .
Sr2 Sr3 Sr4 C91 -121.5(3) . .
O19 Sr1 O2 C17 -86.3(7) . .
O25 Sr1 O2 C17 -169.4(7) . .
O3 Sr1 O2 C17 3.6(6) . .
O9 Sr1 O2 C17 166.2(7) 1_554 .
O17 Sr1 O2 C17 -8.0(8) . .
O5 Sr1 O2 C17 70.6(7) 1_564 .
O6 Sr1 O2 C17 111.2(7) 1_564 .
C25 Sr1 O2 C17 91.5(7) 1_564 .
Sr2 Sr1 O2 C17 51.3(8) 1_564 .
O19 Sr1 O3 C17 81.5(7) . .
O25 Sr1 O3 C17 5.2(8) . .
O9 Sr1 O3 C17 -173.4(6) 1_554 .
O17 Sr1 O3 C17 167.2(7) . .
O5 Sr1 O3 C17 -123.5(7) 1_564 .
O6 Sr1 O3 C17 -75.5(7) 1_564 .
O2 Sr1 O3 C17 -3.6(6) . .
C25 Sr1 O3 C17 -99.2(7) 1_564 .
Sr2 Sr1 O3 C17 -158.8(6) 1_564 .
O20 Sr2 O5 C25 -8.8(9) . .
O21 Sr2 O5 C25 -110.8(9) . .
O11 Sr2 O5 C25 -74.6(13) . .
O8 Sr2 O5 C25 85.0(9) 1_545 .
O17 Sr2 O5 C25 145.2(10) 1_546 .
O9 Sr2 O5 C25 73.7(9) 1_545 .
O18 Sr2 O5 C25 164.6(9) 1_546 .
C33 Sr2 O5 C25 77.3(9) 1_545 .
C66 Sr2 O5 C25 158.0(9) 1_546 .
Sr3 Sr2 O5 C25 131.0(8) . .
Sr1 Sr2 O5 C25 107.3(10) 1_546 .
O20 Sr2 O5 Sr1 -116.1(3) . 1_546
O21 Sr2 O5 Sr1 141.9(2) . 1_546
O11 Sr2 O5 Sr1 178.1(8) . 1_546
O8 Sr2 O5 Sr1 -22.3(3) 1_545 1_546
O17 Sr2 O5 Sr1 37.9(2) 1_546 1_546
O9 Sr2 O5 Sr1 -33.52(19) 1_545 1_546
O18 Sr2 O5 Sr1 57.3(3) 1_546 1_546
C33 Sr2 O5 Sr1 -29.9(2) 1_545 1_546
C66 Sr2 O5 Sr1 50.7(2) 1_546 1_546
Sr3 Sr2 O5 Sr1 23.8(4) . 1_546
O20 Sr2 O11 C50 -107.1(16) . .
O21 Sr2 O11 C50 -3.6(15) . .
O5 Sr2 O11 C50 -40(2) . .
O8 Sr2 O11 C50 158.1(16) 1_545 .
O17 Sr2 O11 C50 95.7(15) 1_546 .
O9 Sr2 O11 C50 174.7(15) 1_545 .
O18 Sr2 O11 C50 85.2(15) 1_546 .
C33 Sr2 O11 C50 167.7(15) 1_545 .
C66 Sr2 O11 C50 86.7(15) 1_546 .
Sr3 Sr2 O11 C50 121.1(16) . .
Sr1 Sr2 O11 C50 137.2(14) 1_546 .
O20 Sr2 O11 Sr3 131.8(3) . .
O21 Sr2 O11 Sr3 -124.7(2) . .
O5 Sr2 O11 Sr3 -161.3(8) . .
O8 Sr2 O11 Sr3 36.99(19) 1_545 .
O17 Sr2 O11 Sr3 -25.4(3) 1_546 .
O9 Sr2 O11 Sr3 53.6(3) 1_545 .
O18 Sr2 O11 Sr3 -35.91(19) 1_546 .
C33 Sr2 O11 Sr3 46.6(2) 1_545 .
C66 Sr2 O11 Sr3 -34.4(2) 1_546 .
Sr1 Sr2 O11 Sr3 16.1(4) 1_546 .
O22 Sr3 O11 C50 167.8(7) . .
O18 Sr3 O11 C50 -122.0(6) 1_546 .
O26 Sr3 O11 C50 -38.3(6) . .
O8 Sr3 O11 C50 161.1(6) 1_545 .
O15 Sr3 O11 C50 83.1(6) 1_545 .
O12 Sr3 O11 C50 -3.3(5) . .
O14 Sr3 O11 C50 39.6(6) 1_545 .
C58 Sr3 O11 C50 64.5(6) 1_545 .
Sr2 Sr3 O11 C50 -160.8(6) . .
Sr4 Sr3 O11 C50 2.3(5) . .
O22 Sr3 O11 Sr2 -31.4(7) . .
O18 Sr3 O11 Sr2 38.7(2) 1_546 .
O26 Sr3 O11 Sr2 122.5(2) . .
O8 Sr3 O11 Sr2 -38.18(19) 1_545 .
O15 Sr3 O11 Sr2 -116.1(3) 1_545 .
O12 Sr3 O11 Sr2 157.5(3) . .
O14 Sr3 O11 Sr2 -159.7(2) 1_545 .
C58 Sr3 O11 Sr2 -134.7(3) 1_545 .
C50 Sr3 O11 Sr2 160.8(6) . .
Sr4 Sr3 O11 Sr2 163.01(17) . .
O23 Sr4 O12 C50 4(3) . .
O24 Sr4 O12 C50 -102(3) . .
O14 Sr4 O12 C50 91(3) 1_545 .
O28 Sr4 O12 C50 -65(3) . .
O27 Sr4 O12 C50 175(3) . .
O26 Sr4 O12 C50 165(3) . .
C91 Sr4 O12 C50 170(3) . .
Sr3 Sr4 O12 C50 127(3) . .
O23 Sr4 O12 Sr3 -123.3(3) . .
O24 Sr4 O12 Sr3 131.3(3) . .
O14 Sr4 O12 Sr3 -35.6(2) 1_545 .
O28 Sr4 O12 Sr3 168.2(4) . .
O27 Sr4 O12 Sr3 47.9(4) . .
O26 Sr4 O12 Sr3 38.2(2) . .
C91 Sr4 O12 Sr3 43.3(3) . .
O22 Sr3 O12 C50 -167.3(7) . .
O18 Sr3 O12 C50 61.2(6) 1_546 .
O26 Sr3 O12 C50 149.6(6) . .
O8 Sr3 O12 C50 -13.5(6) 1_545 .
O15 Sr3 O12 C50 -85.1(6) 1_545 .
O11 Sr3 O12 C50 3.1(5) . .
O14 Sr3 O12 C50 -134.7(6) 1_545 .
C58 Sr3 O12 C50 -111.1(6) 1_545 .
Sr2 Sr3 O12 C50 17.6(5) . .
Sr4 Sr3 O12 C50 -168.5(7) . .
O22 Sr3 O12 Sr4 1.2(8) . .
O18 Sr3 O12 Sr4 -130.3(2) 1_546 .
O26 Sr3 O12 Sr4 -41.9(2) . .
O8 Sr3 O12 Sr4 154.94(19) 1_545 .
O15 Sr3 O12 Sr4 83.4(3) 1_545 .
O11 Sr3 O12 Sr4 171.6(4) . .
O14 Sr3 O12 Sr4 33.8(2) 1_545 .
C58 Sr3 O12 Sr4 57.4(3) 1_545 .
C50 Sr3 O12 Sr4 168.5(7) . .
Sr2 Sr3 O12 Sr4 -173.94(18) . .
O19 Sr1 O17 C66 0(3) . .
O25 Sr1 O17 C66 66(3) . .
O3 Sr1 O17 C66 -86(3) . .
O9 Sr1 O17 C66 104(3) 1_554 .
O5 Sr1 O17 C66 -177(3) 1_564 .
O6 Sr1 O17 C66 -179(100) 1_564 .
O2 Sr1 O17 C66 -78(3) . .
C17 Sr1 O17 C66 -81(3) . .
C25 Sr1 O17 C66 -178(3) 1_564 .
Sr2 Sr1 O17 C66 146(3) 1_564 .
O19 Sr1 O17 Sr2 -146.3(3) . 1_564
O25 Sr1 O17 Sr2 -80.2(5) . 1_564
O3 Sr1 O17 Sr2 127.2(2) . 1_564
O9 Sr1 O17 Sr2 -41.97(19) 1_554 1_564
O5 Sr1 O17 Sr2 36.60(18) 1_564 1_564
O6 Sr1 O17 Sr2 34.2(3) 1_564 1_564
O2 Sr1 O17 Sr2 136.1(2) . 1_564
C17 Sr1 O17 Sr2 132.6(3) . 1_564
C25 Sr1 O17 Sr2 35.7(2) 1_564 1_564
O25 Sr1 O19 C68 30(4) . .
O3 Sr1 O19 C68 -99(4) . .
O9 Sr1 O19 C68 112(4) 1_554 .
O17 Sr1 O19 C68 -179(100) . .
O5 Sr1 O19 C68 -173(4) 1_564 .
O6 Sr1 O19 C68 0(5) 1_564 .
O2 Sr1 O19 C68 -50(4) . .
C17 Sr1 O19 C68 -75(4) . .
C25 Sr1 O19 C68 -117(8) 1_564 .
Sr2 Sr1 O19 C68 155(4) 1_564 .
O21 Sr2 O20 C76 -167(4) . .
O5 Sr2 O20 C76 105(4) . .
O11 Sr2 O20 C76 -87(4) . .
O8 Sr2 O20 C76 -16(4) 1_545 .
O17 Sr2 O20 C76 52(4) 1_546 .
O9 Sr2 O20 C76 33(4) 1_545 .
O18 Sr2 O20 C76 -62(4) 1_546 .
C33 Sr2 O20 C76 8(4) 1_545 .
C66 Sr2 O20 C76 -2(4) 1_546 .
Sr3 Sr2 O20 C76 -54(4) . .
Sr1 Sr2 O20 C76 66(4) 1_546 .
O20 Sr2 O21 C72 103.2(13) . .
O5 Sr2 O21 C72 -165.0(13) . .
O11 Sr2 O21 C72 23.1(13) . .
O8 Sr2 O21 C72 -10.7(15) 1_545 .
O17 Sr2 O21 C72 -95.9(13) 1_546 .
O9 Sr2 O21 C72 -152.6(11) 1_545 .
O18 Sr2 O21 C72 -49.3(13) 1_546 .
C33 Sr2 O21 C72 -43(2) 1_545 .
C66 Sr2 O21 C72 -73.3(13) 1_546 .
Sr3 Sr2 O21 C72 -12.9(13) . .
Sr1 Sr2 O21 C72 -136.6(12) 1_546 .
O18 Sr3 O22 C80 -65(2) 1_546 .
O26 Sr3 O22 C80 -156(2) . .
O8 Sr3 O22 C80 6(2) 1_545 .
O15 Sr3 O22 C80 83(2) 1_545 .
O11 Sr3 O22 C80 0(2) . .
O12 Sr3 O22 C80 162.9(18) . .
O14 Sr3 O22 C80 132(2) 1_545 .
C58 Sr3 O22 C80 107(2) 1_545 .
C50 Sr3 O22 C80 67(4) . .
Sr2 Sr3 O22 C80 -23(2) . .
Sr4 Sr3 O22 C80 164(2) . .
O24 Sr4 O23 C84 5(3) . .
O12 Sr4 O23 C84 -68(3) . .
O14 Sr4 O23 C84 -146(3) 1_545 .
O28 Sr4 O23 C84 78(3) . .
O27 Sr4 O23 C84 138(3) . .
O26 Sr4 O23 C84 -99(3) . .
C91 Sr4 O23 C84 -129(3) . .
Sr3 Sr4 O23 C84 -104(3) . .
O23 Sr4 O24 C88 -158.8(18) . .
O12 Sr4 O24 C88 -83.1(18) . .
O14 Sr4 O24 C88 -57(2) 1_545 .
O28 Sr4 O24 C88 119.1(18) . .
O27 Sr4 O24 C88 34.3(18) . .
O26 Sr4 O24 C88 -12.9(18) . .
C91 Sr4 O24 C88 10.1(18) . .
Sr3 Sr4 O24 C88 -50.6(18) . .
O22 Sr3 O26 C91 -20.7(18) . .
O18 Sr3 O26 C91 -117.8(18) 1_546 .
O8 Sr3 O26 C91 -91.7(19) 1_545 .
O15 Sr3 O26 C91 72.2(18) 1_545 .
O11 Sr3 O26 C91 170.3(17) . .
O12 Sr3 O26 C91 143.2(18) . .
O14 Sr3 O26 C91 66.3(18) 1_545 .
C58 Sr3 O26 C91 63.6(18) 1_545 .
C50 Sr3 O26 C91 155.6(18) . .
Sr2 Sr3 O26 C91 -144.9(17) . .
Sr4 Sr3 O26 C91 105.4(18) . .
O22 Sr3 O26 Sr4 -126.1(3) . .
O18 Sr3 O26 Sr4 136.9(2) 1_546 .
O8 Sr3 O26 Sr4 162.9(6) 1_545 .
O15 Sr3 O26 Sr4 -33.2(3) 1_545 .
O11 Sr3 O26 Sr4 65.0(2) . .
O12 Sr3 O26 Sr4 37.8(2) . .
O14 Sr3 O26 Sr4 -39.1(2) 1_545 .
C58 Sr3 O26 Sr4 -41.8(3) 1_545 .
C50 Sr3 O26 Sr4 50.2(2) . .
Sr2 Sr3 O26 Sr4 109.70(18) . .
O23 Sr4 O26 C91 -160.3(9) . .
O24 Sr4 O26 C91 91.7(9) . .
O12 Sr4 O26 C91 166.9(9) . .
O14 Sr4 O26 C91 -109.8(9) 1_545 .
O28 Sr4 O26 C91 23.9(10) . .
O27 Sr4 O26 C91 -1.2(9) . .
Sr3 Sr4 O26 C91 -152.6(9) . .
O23 Sr4 O26 Sr3 -7.7(6) . .
O24 Sr4 O26 Sr3 -115.7(3) . .
O12 Sr4 O26 Sr3 -40.5(2) . .
O14 Sr4 O26 Sr3 42.8(2) 1_545 .
O28 Sr4 O26 Sr3 176.4(4) . .
O27 Sr4 O26 Sr3 151.4(5) . .
C91 Sr4 O26 Sr3 152.6(9) . .
O23 Sr4 O27 C91 140.1(12) . .
O24 Sr4 O27 C91 -85.4(10) . .
O12 Sr4 O27 C91 -11.4(10) . .
O14 Sr4 O27 C91 64.6(10) 1_545 .
O28 Sr4 O27 C91 -159.7(10) . .
O26 Sr4 O27 C91 1.1(8) . .
Sr3 Sr4 O27 C91 19.5(9) . .
C6 C1 C2 C3 6.5(12) . .
C10 C1 C2 C3 -167.5(8) . .
C6 C1 C2 C7 -175.0(8) . .
C10 C1 C2 C7 11.0(13) . .
C1 C2 C3 C4 -0.8(13) . .
C7 C2 C3 C4 -179.2(8) . .
C1 C2 C3 C18 179.9(8) . .
C7 C2 C3 C18 1.5(13) . .
C2 C3 C4 C5 -3.9(13) . .
C18 C3 C4 C5 175.4(8) . .
C2 C3 C4 C8 172.8(9) . .
C18 C3 C4 C8 -7.9(13) . .
C3 C4 C5 C6 2.8(13) . .
C8 C4 C5 C6 -174.0(8) . .
C3 C4 C5 C26 -176.3(8) . .
C8 C4 C5 C26 7.0(13) . .
C4 C5 C6 C1 2.8(13) . .
C26 C5 C6 C1 -178.1(8) . .
C4 C5 C6 C9 -178.5(8) . .
C26 C5 C6 C9 0.6(13) . .
C2 C1 C6 C5 -7.5(13) . .
C10 C1 C6 C5 166.8(8) . .
C2 C1 C6 C9 173.8(9) . .
C10 C1 C6 C9 -11.9(12) . .
C11 O1 C10 C1 177.7(8) . .
C2 C1 C10 O1 -92.9(10) . .
C6 C1 C10 O1 93.0(10) . .
C10 O1 C11 C16 10.4(14) . .
C10 O1 C11 C12 -168.7(9) . .
C16 C11 C12 C13 -1.7(17) . .
O1 C11 C12 C13 177.5(10) . .
C11 C12 C13 C14 1.3(18) . .
C12 C13 C14 C15 -1.5(17) . .
C12 C13 C14 C17 -177.3(10) . .
C13 C14 C15 C16 2.2(16) . .
C17 C14 C15 C16 178.1(10) . .
O1 C11 C16 C15 -176.7(9) . .
C12 C11 C16 C15 2.4(17) . .
C14 C15 C16 C11 -2.6(16) . .
Sr1 O2 C17 O3 -6.4(11) . .
Sr1 O2 C17 C14 170.6(9) . .
Sr1 O3 C17 O2 6.8(12) . .
Sr1 O3 C17 C14 -170.2(8) . .
C15 C14 C17 O2 -160.1(10) . .
C13 C14 C17 O2 15.8(17) . .
C15 C14 C17 O3 16.9(15) . .
C13 C14 C17 O3 -167.2(10) . .
C15 C14 C17 Sr1 -39(5) . .
C13 C14 C17 Sr1 137(4) . .
O19 Sr1 C17 O2 90.6(7) . .
O25 Sr1 C17 O2 10.7(7) . .
O3 Sr1 C17 O2 -173.5(11) . .
O9 Sr1 C17 O2 -147.8(16) 1_554 .
O17 Sr1 C17 O2 173.5(6) . .
O5 Sr1 C17 O2 -115.7(6) 1_564 .
O6 Sr1 C17 O2 -67.3(7) 1_564 .
C25 Sr1 C17 O2 -91.0(7) 1_564 .
Sr2 Sr1 C17 O2 -147.2(6) 1_564 .
O19 Sr1 C17 O3 -95.9(7) . .
O25 Sr1 C17 O3 -175.8(7) . .
O9 Sr1 C17 O3 26(2) 1_554 .
O17 Sr1 C17 O3 -12.9(7) . .
O5 Sr1 C17 O3 57.8(7) 1_564 .
O6 Sr1 C17 O3 106.3(7) 1_564 .
O2 Sr1 C17 O3 173.5(11) . .
C25 Sr1 C17 O3 82.5(7) 1_564 .
Sr2 Sr1 C17 O3 26.3(8) 1_564 .
O19 Sr1 C17 C14 -35(5) . .
O25 Sr1 C17 C14 -115(5) . .
O3 Sr1 C17 C14 60(4) . .
O9 Sr1 C17 C14 86(5) 1_554 .
O17 Sr1 C17 C14 47(5) . .
O5 Sr1 C17 C14 118(5) 1_564 .
O6 Sr1 C17 C14 167(5) 1_564 .
O2 Sr1 C17 C14 -126(5) . .
C25 Sr1 C17 C14 143(5) 1_564 .
Sr2 Sr1 C17 C14 87(5) 1_564 .
C19 O4 C18 C3 172.2(7) . .
C4 C3 C18 O4 75.7(10) . .
C2 C3 C18 O4 -105.0(9) . .
C18 O4 C19 C24 2.1(14) . .
C18 O4 C19 C20 -178.1(8) . .
C24 C19 C20 C21 -2.9(15) . .
O4 C19 C20 C21 177.4(8) . .
C19 C20 C21 C23 1.1(13) . .
C24 C22 C23 C21 2.6(17) . .
C24 C22 C23 C25 178.5(10) . .
C20 C21 C23 C22 -0.9(15) . .
C20 C21 C23 C25 -176.9(8) . .
O4 C19 C24 C22 -175.9(9) . .
C20 C19 C24 C22 4.4(17) . .
C23 C22 C24 C19 -4.3(18) . .
Sr1 O6 C25 O5 -1.4(10) 1_546 .
Sr1 O6 C25 C23 -177.1(8) 1_546 .
Sr2 O5 C25 O6 -106.8(10) . .
Sr1 O5 C25 O6 1.5(10) 1_546 .
Sr2 O5 C25 C23 69.1(12) . .
Sr1 O5 C25 C23 177.3(7) 1_546 .
Sr2 O5 C25 Sr1 -108.2(8) . 1_546
C22 C23 C25 O6 9.3(15) . .
C21 C23 C25 O6 -174.8(9) . .
C22 C23 C25 O5 -166.6(9) . .
C21 C23 C25 O5 9.3(14) . .
C22 C23 C25 Sr1 -130(10) . 1_546
C21 C23 C25 Sr1 46(11) . 1_546
C27 O7 C26 C5 -177.7(8) . .
C6 C5 C26 O7 72.3(11) . .
C4 C5 C26 O7 -108.6(9) . .
C26 O7 C27 C32 -7.8(14) . .
C26 O7 C27 C28 170.0(9) . .
O7 C27 C28 C29 179.6(9) . .
C32 C27 C28 C29 -2.6(15) . .
C27 C28 C29 C30 0.6(15) . .
C28 C29 C30 C31 -0.4(15) . .
C28 C29 C30 C33 -179.3(9) . .
C29 C30 C31 C32 2.1(15) . .
C33 C30 C31 C32 -178.9(9) . .
O7 C27 C32 C31 -178.1(9) . .
C28 C27 C32 C31 4.2(15) . .
C30 C31 C32 C27 -3.9(16) . .
Sr3 O8 C33 O9 -121.7(16) 1_565 .
Sr2 O8 C33 O9 8.1(9) 1_565 .
Sr3 O8 C33 C30 60(2) 1_565 .
Sr2 O8 C33 C30 -169.8(7) 1_565 .
Sr3 O8 C33 Sr2 -129.8(17) 1_565 1_565
Sr1 O9 C33 O8 91.6(11) 1_556 .
Sr2 O9 C33 O8 -7.7(9) 1_565 .
Sr1 O9 C33 C30 -90.5(10) 1_556 .
Sr2 O9 C33 C30 170.2(7) 1_565 .
Sr1 O9 C33 Sr2 99.3(8) 1_556 1_565
C31 C30 C33 O8 -172.3(9) . .
C29 C30 C33 O8 6.7(13) . .
C31 C30 C33 O9 9.8(13) . .
C29 C30 C33 O9 -171.2(8) . .
C31 C30 C33 Sr2 115(5) . 1_565
C29 C30 C33 Sr2 -66(5) . 1_565
C39 C34 C35 C36 -4.9(13) . .
C43 C34 C35 C36 179.2(8) . .
C39 C34 C35 C40 176.2(8) . .
C43 C34 C35 C40 0.3(13) . .
C34 C35 C36 C37 -6.1(14) . .
C40 C35 C36 C37 172.8(9) . .
C34 C35 C36 C51 173.3(8) . .
C40 C35 C36 C51 -7.8(14) . .
C35 C36 C37 C38 13.2(14) . .
C51 C36 C37 C38 -166.2(8) . .
C35 C36 C37 C41 -168.9(8) . .
C51 C36 C37 C41 11.7(13) . .
C36 C37 C38 C39 -9.4(13) . .
C41 C37 C38 C39 172.7(8) . .
C36 C37 C38 C59 177.5(9) . .
C41 C37 C38 C59 -0.5(13) . .
C37 C38 C39 C34 -1.4(13) . .
C59 C38 C39 C34 172.1(8) . .
C37 C38 C39 C42 -179.9(8) . .
C59 C38 C39 C42 -6.4(12) . .
C35 C34 C39 C38 8.4(12) . .
C43 C34 C39 C38 -175.5(8) . .
C35 C34 C39 C42 -173.1(8) . .
C43 C34 C39 C42 3.0(12) . .
C44 O10 C43 C34 174.1(8) . .
C35 C34 C43 O10 91.8(10) . .
C39 C34 C43 O10 -84.1(10) . .
C43 O10 C44 C49 -1.6(14) . .
C43 O10 C44 C45 177.1(9) . .
C49 C44 C45 C46 -2.8(16) . .
O10 C44 C45 C46 178.5(9) . .
C44 C45 C46 C47 3.7(17) . .
C45 C46 C47 C48 -3.3(16) . .
C45 C46 C47 C50 177.8(10) . .
C46 C47 C48 C49 1.8(15) . .
C50 C47 C48 C49 -179.3(9) . .
O10 C44 C49 C48 -179.9(9) . .
C45 C44 C49 C48 1.5(16) . .
C47 C48 C49 C44 -1.0(15) . .
Sr2 O11 C50 O12 -115.2(14) . .
Sr3 O11 C50 O12 6.0(10) . .
Sr2 O11 C50 C47 69.8(18) . .
Sr3 O11 C50 C47 -169.0(7) . .
Sr2 O11 C50 Sr3 -121.2(15) . .
Sr4 O12 C50 O11 -133(2) . .
Sr3 O12 C50 O11 -5.9(9) . .
Sr4 O12 C50 C47 42(3) . .
Sr3 O12 C50 C47 169.2(7) . .
Sr4 O12 C50 Sr3 -127(3) . .
C48 C47 C50 O11 9.9(14) . .
C46 C47 C50 O11 -171.2(9) . .
C48 C47 C50 O12 -165.2(9) . .
C46 C47 C50 O12 13.6(14) . .
C48 C47 C50 Sr3 -77(4) . .
C46 C47 C50 Sr3 102(4) . .
O22 Sr3 C50 O11 -79(3) . .
O18 Sr3 C50 O11 54.3(5) 1_546 .
O26 Sr3 C50 O11 145.3(5) . .
O8 Sr3 C50 O11 -17.8(5) 1_545 .
O15 Sr3 C50 O11 -94.1(6) 1_545 .
O12 Sr3 C50 O11 174.2(9) . .
O14 Sr3 C50 O11 -143.1(5) 1_545 .
C58 Sr3 C50 O11 -118.2(6) 1_545 .
Sr2 Sr3 C50 O11 13.8(5) . .
Sr4 Sr3 C50 O11 -177.5(6) . .
O22 Sr3 C50 O12 107(3) . .
O18 Sr3 C50 O12 -119.9(6) 1_546 .
O26 Sr3 C50 O12 -28.9(6) . .
O8 Sr3 C50 O12 168.0(5) 1_545 .
O15 Sr3 C50 O12 91.8(6) 1_545 .
O11 Sr3 C50 O12 -174.2(9) . .
O14 Sr3 C50 O12 42.7(5) 1_545 .
C58 Sr3 C50 O12 67.6(6) 1_545 .
Sr2 Sr3 C50 O12 -160.4(6) . .
Sr4 Sr3 C50 O12 8.3(5) . .
O22 Sr3 C50 C47 14(7) . .
O18 Sr3 C50 C47 147(4) 1_546 .
O26 Sr3 C50 C47 -122(4) . .
O8 Sr3 C50 C47 75(4) 1_545 .
O15 Sr3 C50 C47 -1(4) 1_545 .
O11 Sr3 C50 C47 93(4) . .
O12 Sr3 C50 C47 -93(4) . .
O14 Sr3 C50 C47 -51(4) 1_545 .
C58 Sr3 C50 C47 -26(4) 1_545 .
Sr2 Sr3 C50 C47 106(4) . .
Sr4 Sr3 C50 C47 -85(4) . .
C52 O13 C51 C36 -162.9(8) . .
C35 C36 C51 O13 88.4(10) . .
C37 C36 C51 O13 -92.2(10) . .
C51 O13 C52 C57 176.9(9) . .
C51 O13 C52 C53 -0.6(15) . .
C57 C52 C53 C54 -0.8(18) . .
O13 C52 C53 C54 176.5(10) . .
C52 C53 C54 C55 -0.8(18) . .
C53 C54 C55 C56 2.9(18) . .
C53 C54 C55 C58 -174.1(10) . .
C57 C56 C55 C54 -3.4(17) . .
C57 C56 C55 C58 173.5(10) . .
Sr4 O14 C58 O15 66.6(18) 1_565 .
Sr3 O14 C58 O15 -24.4(11) 1_565 .
Sr4 O14 C58 C55 -115.4(11) 1_565 .
Sr3 O14 C58 C55 153.6(9) 1_565 .
Sr4 O14 C58 Sr3 91.0(11) 1_565 1_565
Sr3 O15 C58 O14 26.2(12) 1_565 .
Sr3 O15 C58 C55 -151.9(8) 1_565 .
C54 C55 C58 O14 0.7(17) . .
C56 C55 C58 O14 -176.2(11) . .
C54 C55 C58 O15 178.8(10) . .
C56 C55 C58 O15 2.0(15) . .
C54 C55 C58 Sr3 106.8(19) . 1_565
C56 C55 C58 Sr3 -70(2) . 1_565
C53 C52 C57 C56 0.2(17) . .
O13 C52 C57 C56 -177.3(9) . .
C55 C56 C57 C52 1.8(17) . .
C60 O16 C59 C38 -153.6(8) . .
C37 C38 C59 O16 108.4(9) . .
C39 C38 C59 O16 -65.0(10) . .
C59 O16 C60 C65 -14.3(14) . .
C59 O16 C60 C61 166.9(9) . .
O16 C60 C61 C62 -177.6(9) . .
C65 C60 C61 C62 3.5(16) . .
C60 C61 C62 C63 0.1(15) . .
C61 C62 C63 C64 -2.9(14) . .
C61 C62 C63 C66 173.3(9) . .
C62 C63 C64 C65 2.3(14) . .
C66 C63 C64 C65 -173.8(8) . .
O16 C60 C65 C64 177.2(9) . .
C61 C60 C65 C64 -4.1(15) . .
C63 C64 C65 C60 1.1(14) . .
Sr3 O18 C66 O17 82.5(12) 1_564 .
Sr2 O18 C66 O17 -15.7(9) 1_564 .
Sr3 O18 C66 C63 -98.4(10) 1_564 .
Sr2 O18 C66 C63 163.5(7) 1_564 .
Sr3 O18 C66 Sr2 98.1(8) 1_564 1_564
Sr1 O17 C66 O18 -130(2) . .
Sr2 O17 C66 O18 16.1(9) 1_564 .
Sr1 O17 C66 C63 50(3) . .
Sr2 O17 C66 C63 -163.1(7) 1_564 .
Sr1 O17 C66 Sr2 -146(3) . 1_564
C64 C63 C66 O18 -5.6(13) . .
C62 C63 C66 O18 178.4(8) . .
C64 C63 C66 O17 173.6(8) . .
C62 C63 C66 O17 -2.4(13) . .
C64 C63 C66 Sr2 90(3) . 1_564
C62 C63 C66 Sr2 -86(3) . 1_564
Sr1 O19 C68 N1 99(5) . .
Sr1 O19 C68 C67 -68(5) . .
C69 N1 C68 O19 0(4) . .
C70 N1 C68 O19 -166(3) . .
C69 N1 C68 C67 166(3) . .
C70 N1 C68 C67 -1(5) . .
C73 N3 C72 O21 3(2) . .
C74 N3 C72 O21 -178.2(11) . .
C73 N3 C72 C71 -175.3(11) . .
C74 N3 C72 C71 3(2) . .
Sr2 O21 C72 N3 -126.4(14) . .
Sr2 O21 C72 C71 52.4(18) . .
Sr2 O20 C76 N2 39(5) . .
Sr2 O20 C76 C75 -139(3) . .
C78 N2 C76 O20 3(2) . .
C77 N2 C76 O20 -175.8(14) . .
C78 N2 C76 C75 -179.5(13) . .
C77 N2 C76 C75 2(2) . .
C81 N4 C80 O22 177.2(14) . .
C82 N4 C80 O22 0(2) . .
C81 N4 C80 C79 1(2) . .
C82 N4 C80 C79 -176.8(14) . .
Sr3 O22 C80 N4 -122.6(19) . .
Sr3 O22 C80 C79 54(3) . .
C86 N5 C84 O23 176.5(17) . .
C85 N5 C84 O23 -14(3) . .
C86 N5 C84 C83 2(3) . .
C85 N5 C84 C83 171.6(14) . .
Sr4 O23 C84 N5 129(3) . .
Sr4 O23 C84 C83 -57(3) . .
C90 N6 C88 O24 -179.4(13) . .
C89 N6 C88 O24 1(2) . .
C90 N6 C88 C87 -1(2) . .
C89 N6 C88 C87 179.8(12) . .
Sr4 O24 C88 N6 170.3(11) . .
Sr4 O24 C88 C87 -8(3) . .
Sr3 O26 C91 O27 -103(2) . .
Sr4 O26 C91 O27 2.0(15) . .
Sr3 O26 C91 C92 79(2) . .
Sr4 O26 C91 C92 -176.0(15) . .
Sr3 O26 C91 Sr4 -105.1(16) . .
Sr4 O27 C91 O26 -2.2(16) . .
Sr4 O27 C91 C92 175.9(14) . .
O23 Sr4 C91 O26 47.1(17) . .
O24 Sr4 C91 O26 -87.7(8) . .
O12 Sr4 C91 O26 -12.3(8) . .
O14 Sr4 C91 O26 64.5(8) 1_545 .
O28 Sr4 C91 O26 -160.8(8) . .
O27 Sr4 C91 O26 177.9(16) . .
Sr3 Sr4 C91 O26 20.0(7) . .
O23 Sr4 C91 O27 -130.7(13) . .
O24 Sr4 C91 O27 94.5(10) . .
O12 Sr4 C91 O27 169.8(9) . .
O14 Sr4 C91 O27 -113.3(10) 1_545 .
O28 Sr4 C91 O27 21.3(10) . .
O26 Sr4 C91 O27 -177.9(16) . .
Sr3 Sr4 C91 O27 -157.9(10) . .
O23 Sr4 C91 C92 -166(10) . .
O24 Sr4 C91 C92 59(10) . .
O12 Sr4 C91 C92 134(10) . .
O14 Sr4 C91 C92 -149(10) 1_545 .
O28 Sr4 C91 C92 -14(10) . .
O27 Sr4 C91 C92 -36(10) . .
O26 Sr4 C91 C92 146(11) . .
Sr3 Sr4 C91 C92 166(10) . .

loop_
_platon_squeeze_void_nr
_platon_squeeze_void_average_x
_platon_squeeze_void_average_y
_platon_squeeze_void_average_z
_platon_squeeze_void_volume
_platon_squeeze_void_count_electrons
_platon_squeeze_void_content
1 0.189 0.948 0.497 11 1 ' '
2 0.500 0.500 0.000 727 201 ' '
3 0.286 0.771 0.338 8 1 ' '
4 0.446 0.316 0.741 18 4 ' '
5 0.554 0.684 0.259 18 3 ' '
6 0.714 0.229 0.662 8 2 ' '
7 0.811 0.052 0.503 11 2 ' '
